data_1574137
loop_
_publ_author_name
'Chen, Yan'
'Chen, Xingyu'
'Li, Lin'
'Chen, Xiangping'
'Xia, Jianlong'
'Zhang, Lei'

_publ_section_title
;
 A triply linked propellane-nanoring hybrid serving as a good host
;
_journal_issue 16
_journal_name_full 'Chemical Science'
_journal_page_first 6822
_journal_page_last 6827
_journal_paper_doi 10.1039/D5SC00713E
_journal_volume 16
_journal_year 2025
_chemical_formula_moiety 'C257 H249 N3 O6, 15[CHCl3]'
_chemical_formula_sum 'C272 H264 Cl45 N3 O6'
_chemical_formula_weight 5266.10
_space_group_crystal_system triclinic
_space_group_IT_number 2
_space_group_name_Hall '-P 1'
_space_group_name_H-M_alt 'P -1'
_atom_sites_solution_hydrogens geom
_audit_creation_method SHELXL-2019/2
_audit_update_record
;
2025-03-08 deposited with the CCDC.	2025-03-11 downloaded from the CCDC.
;
_cell_angle_alpha 78.849(2)
_cell_angle_beta 76.570(3)
_cell_angle_gamma 80.260(3)
_cell_formula_units_Z 2
_cell_length_a 21.8575(8)
_cell_length_b 27.0119(7)
_cell_length_c 27.2218(8)
_cell_measurement_reflns_used 25513
_cell_measurement_temperature 100(2)
_cell_measurement_theta_max 74.0090
_cell_measurement_theta_min 2.4050
_cell_volume 15206.9(8)
_computing_cell_refinement 'CrysAlisPro 1.171.42.72a (Rigaku OD, 2022)'
_computing_data_collection 'CrysAlisPro 1.171.42.72a (Rigaku OD, 2022)'
_computing_data_reduction 'CrysAlisPro 1.171.42.72a (Rigaku OD, 2022)'
_computing_molecular_graphics 'Olex2 1.5 (Dolomanov et al., 2009)'
_computing_publication_material 'Olex2 1.5 (Dolomanov et al., 2009)'
_computing_structure_refinement 'SHELXL 2019/3 (Sheldrick, 2015)'
_computing_structure_solution 'ShelXT (Sheldrick, 2015)'
_diffrn_ambient_temperature 100(2)
_diffrn_detector 'Hybrid Pixel Array Detector'
_diffrn_detector_area_resol_mean 10.0000
_diffrn_detector_type HyPix
_diffrn_measured_fraction_theta_full 0.995
_diffrn_measured_fraction_theta_max 0.995
_diffrn_measurement_device_type 'XtaLAB Synergy R, HyPix'
_diffrn_radiation_type CuK\a
_diffrn_radiation_wavelength 1.54178
_diffrn_reflns_av_R_equivalents 0.1005
_diffrn_reflns_av_unetI/netI 0.1160
_diffrn_reflns_Laue_measured_fraction_full 0.995
_diffrn_reflns_Laue_measured_fraction_max 0.995
_diffrn_reflns_limit_h_max 25
_diffrn_reflns_limit_h_min -25
_diffrn_reflns_limit_k_max 31
_diffrn_reflns_limit_k_min -32
_diffrn_reflns_limit_l_max 30
_diffrn_reflns_limit_l_min -32
_diffrn_reflns_number 167629
_diffrn_reflns_point_group_measured_fraction_full 0.995
_diffrn_reflns_point_group_measured_fraction_max 0.995
_diffrn_reflns_theta_full 66.050
_diffrn_reflns_theta_max 66.050
_diffrn_reflns_theta_min 2.406
_diffrn_source 'Rotating-anode X-ray tube'
_exptl_absorpt_coefficient_mu 4.048
_exptl_absorpt_correction_T_max 1.00000
_exptl_absorpt_correction_T_min 0.83275
_exptl_absorpt_correction_type multi-scan
_exptl_absorpt_process_details
;
CrysAlisPro 1.171.42.72a (Rigaku Oxford Diffraction, 2022)
Empirical absorption correction using spherical harmonics,
implemented in SCALE3 ABSPACK scaling algorithm.
;
_exptl_crystal_colour red
_exptl_crystal_density_diffrn 1.150
_exptl_crystal_description needle
_exptl_crystal_F_000 3720
_exptl_crystal_size_max 0.100
_exptl_crystal_size_mid 0.040
_exptl_crystal_size_min 0.030
_refine_diff_density_max 0.407
_refine_diff_density_min -0.289
_refine_diff_density_rms 0.048
_refine_ls_extinction_method none
_refine_ls_goodness_of_fit_ref 1.097
_refine_ls_hydrogen_treatment constr
_refine_ls_matrix_type full
_refine_ls_number_parameters 2239
_refine_ls_number_reflns 52820
_refine_ls_number_restraints 971
_refine_ls_restrained_S_all 5.056
_refine_ls_R_factor_all 0.1357
_refine_ls_R_factor_gt 0.0840
_refine_ls_shift/su_max 0.011
_refine_ls_shift/su_mean 0.000
_refine_ls_structure_factor_coef Fsqd
_refine_ls_weighting_details 'w=1/[\s^2^(Fo^2^)+(0.0627P)^2^] where P=(Fo^2^+2Fc^2^)/3'
_refine_ls_weighting_scheme calc
_refine_ls_wR_factor_gt 0.1935
_refine_ls_wR_factor_ref 0.2053
_reflns_Friedel_coverage 0.000
_reflns_number_gt 20923
_reflns_number_total 52820
_reflns_threshold_expression 'I > 2\s(I)'
_cod_data_source_file d5sc00713e2.cif
_cod_data_source_block 1_sq
_cod_depositor_comments 'Adding full bibliography for 1574137--1574139.cif.'
_cod_original_cell_volume 15206.9(9)
_cod_database_code 1574137
_shelx_shelxl_version_number 2019/2
_shelx_space_group_comment
; 
The symmetry employed for this shelxl refinement is uniquely defined 
by the following loop, which should always be used as a source of 
symmetry information in preference to the above space-group names. 
They are only intended as comments. 
;
_shelx_estimated_absorpt_t_max 0.888
_shelx_estimated_absorpt_t_min 0.688

loop_
_space_group_symop_operation_xyz
'x, y, z'
'-x, -y, -z'

loop_
_atom_site_label
_atom_site_type_symbol
_atom_site_fract_x
_atom_site_fract_y
_atom_site_fract_z
_atom_site_U_iso_or_equiv
_atom_site_adp_type
_atom_site_occupancy
_atom_site_site_symmetry_order
_atom_site_calc_flag
_atom_site_refinement_flags_posn
_atom_site_refinement_flags_adp
_atom_site_refinement_flags_occupancy
_atom_site_disorder_assembly
_atom_site_disorder_group
N1 N -0.1134(10) 0.0026(7) 0.3813(8) 0.105(3) Uani 0.542(3) 1 d . U P A 1
N2 N 0.30063(16) 0.55983(10) -0.04403(10) 0.0897(10) Uani 1 1 d . . . . .
N3 N 0.62422(15) 0.13816(13) 0.48220(11) 0.0922(10) Uani 1 1 d . . . . .
N1' N -0.1247(12) 0.0147(8) 0.3704(9) 0.105(3) Uani 0.458(3) 1 d . . P A 2
O1 O -0.0575(5) -0.0479(4) 0.3201(7) 0.102(3) Uani 0.542(3) 1 d . U P A 1
O2 O -0.1765(6) 0.0678(4) 0.4314(8) 0.098(3) Uani 0.542(3) 1 d . U P A 1
O3 O 0.3573(4) 0.50547(12) -0.09727(15) 0.100(2) Uani 0.832(14) 1 d . . P B 1
O4 O 0.25266(14) 0.61230(8) 0.01233(9) 0.1025(9) Uani 1 1 d . . . . .
O5 O 0.68018(15) 0.08906(15) 0.42300(11) 0.1500(15) Uani 1 1 d . . . . .
O6 O 0.56675(13) 0.18722(12) 0.53911(10) 0.1137(10) Uani 1 1 d . . . . .
O1' O -0.0772(7) -0.0317(5) 0.3135(8) 0.102(3) Uani 0.458(3) 1 d . . P A 2
O2' O -0.1615(8) 0.0514(5) 0.4353(10) 0.098(3) Uani 0.458(3) 1 d . . P A 2
O3' O 0.3166(18) 0.5030(7) -0.1053(8) 0.100(2) Uani 0.168(14) 1 d . . P B 2
C1 C -0.0616(4) -0.0103(3) 0.3461(3) 0.080(2) Uani 0.542(3) 1 d . U P A 1
C2 C -0.1200(4) 0.0463(3) 0.4066(3) 0.0722(17) Uani 0.542(3) 1 d . U P A 1
C3 C -0.16228(5) -0.03309(4) 0.39942(4) 0.137(3) Uani 0.542(3) 1 d DG U P A 1
H3 H -0.146696 -0.061940 0.379655 0.165 Uiso 0.542(3) 1 calc R U P A 1
C4 C -0.2194(4) -0.0048(4) 0.3796(3) 0.151(3) Uani 0.542(3) 1 d D U P A 1
H4A H -0.234668 0.025990 0.395972 0.181 Uiso 0.542(3) 1 calc R U P A 1
H4B H -0.253716 -0.026642 0.389405 0.181 Uiso 0.542(3) 1 calc R U P A 1
C5 C -0.20527(5) 0.01124(4) 0.32119(4) 0.159(3) Uani 0.542(3) 1 d DG U P A 1
H5A H -0.184762 0.042702 0.311962 0.190 Uiso 0.542(3) 1 calc R U P A 1
H5B H -0.175910 -0.015862 0.304858 0.190 Uiso 0.542(3) 1 calc R U P A 1
C6 C -0.26745(5) 0.02053(4) 0.30209(5) 0.195(4) Uani 0.542(3) 1 d DG U P A 1
H6A H -0.279294 -0.012140 0.298377 0.234 Uiso 0.542(3) 1 calc R U P A 1
H6B H -0.302023 0.036699 0.326808 0.234 Uiso 0.542(3) 1 calc R U P A 1
C7 C -0.25734(5) 0.05549(4) 0.25035(5) 0.195(4) Uani 0.542(3) 1 d DG U P A 1
H7A H -0.298294 0.074967 0.244349 0.234 Uiso 0.542(3) 1 calc R U P A 1
H7B H -0.228159 0.079967 0.249921 0.234 Uiso 0.542(3) 1 calc R U P A 1
C8 C -0.22940(5) 0.02318(4) 0.20893(5) 0.189(4) Uani 0.542(3) 1 d DG U P A 1
H8A H -0.183087 0.021590 0.201049 0.284 Uiso 0.542(3) 1 calc R U P A 1
H8B H -0.245936 0.038270 0.178092 0.284 Uiso 0.542(3) 1 calc R U P A 1
H8C H -0.241057 -0.011253 0.220816 0.284 Uiso 0.542(3) 1 calc R U P A 1
C9 C -0.17548(5) -0.05744(4) 0.45559(4) 0.161(3) Uani 0.542(3) 1 d DG U P A 1
H9A H -0.211738 -0.036302 0.474076 0.194 Uiso 0.542(3) 1 calc R U P A 1
H9B H -0.138058 -0.056493 0.469888 0.194 Uiso 0.542(3) 1 calc R U P A 1
C10 C -0.1905(5) -0.1128(3) 0.4668(4) 0.213(4) Uani 0.542(3) 1 d D U P A 1
H10A H -0.231864 -0.116321 0.490582 0.255 Uiso 0.542(3) 1 calc R U P A 1
H10B H -0.190078 -0.125620 0.435019 0.255 Uiso 0.542(3) 1 calc R U P A 1
C11 C -0.13594(5) -0.13941(4) 0.49128(4) 0.230(4) Uani 0.542(3) 1 d DG U P A 1
H11A H -0.095755 -0.131212 0.467774 0.276 Uiso 0.542(3) 1 calc R U P A 1
H11B H -0.136150 -0.176618 0.495427 0.276 Uiso 0.542(3) 1 calc R U P A 1
C12 C -0.13694(5) -0.12565(4) 0.54301(4) 0.261(6) Uani 0.542(3) 1 d DG U P A 1
H12A H -0.129904 -0.089873 0.540216 0.313 Uiso 0.542(3) 1 calc R U P A 1
H12B H -0.105512 -0.148601 0.560627 0.313 Uiso 0.542(3) 1 calc R U P A 1
C13 C -0.20583(6) -0.13429(4) 0.56954(5) 0.158(3) Uani 0.542(3) 1 d DG U P A 1
H13A H -0.235111 -0.104782 0.558435 0.238 Uiso 0.542(3) 1 calc R U P A 1
H13B H -0.210221 -0.138684 0.606731 0.238 Uiso 0.542(3) 1 calc R U P A 1
H13C H -0.215797 -0.164862 0.560272 0.238 Uiso 0.542(3) 1 calc R U P A 1
C14 C 0.30104(6) 0.60231(3) -0.08542(4) 0.1064(14) Uani 1 1 d G U . . .
H14 H 0.275416 0.631001 -0.068409 0.128 Uiso 1 1 calc R U . . .
C15 C 0.36479(6) 0.62062(4) -0.10702(4) 0.156(2) Uani 1 1 d G U . . .
H15A H 0.394062 0.591515 -0.119765 0.187 Uiso 1 1 calc R U . . .
H15B H 0.359929 0.646704 -0.137361 0.187 Uiso 1 1 calc R U . . .
C16 C 0.39702(6) 0.64176(3) -0.07676(4) 0.182(2) Uani 1 1 d G U . . .
H16A H 0.407257 0.614359 -0.048862 0.219 Uiso 1 1 calc R U . . .
H16B H 0.366302 0.668219 -0.060484 0.219 Uiso 1 1 calc R U . . .
C17 C 0.45823(6) 0.66551(4) -0.10241(4) 0.174(2) Uani 1 1 d G U . . .
H17A H 0.472326 0.678574 -0.075874 0.209 Uiso 1 1 calc R U . . .
H17B H 0.491320 0.637880 -0.113874 0.209 Uiso 1 1 calc R U . . .
C18 C 0.45625(6) 0.70642(4) -0.14576(4) 0.170(2) Uani 1 1 d G U . . .
H18A H 0.420695 0.732735 -0.135206 0.204 Uiso 1 1 calc R U . . .
H18B H 0.445819 0.692503 -0.173454 0.204 Uiso 1 1 calc R U . . .
C19 C 0.51515(7) 0.73274(4) -0.16834(5) 0.151(2) Uani 1 1 d G U . . .
H19A H 0.528818 0.744229 -0.141068 0.227 Uiso 1 1 calc R U . . .
H19B H 0.505367 0.762128 -0.193982 0.227 Uiso 1 1 calc R U . . .
H19C H 0.549200 0.708834 -0.184532 0.227 Uiso 1 1 calc R U . . .
C20 C 0.26348(6) 0.59591(4) -0.12138(4) 0.159(2) Uani 1 1 d G U . . .
H20A H 0.286571 0.568402 -0.140559 0.190 Uiso 1 1 calc R U . . .
H20B H 0.260624 0.627682 -0.146405 0.190 Uiso 1 1 calc R U . . .
C21 C 0.19607(6) 0.58328(4) -0.09753(4) 0.1503(19) Uani 1 1 d G U . . .
H21A H 0.179665 0.572068 -0.123988 0.180 Uiso 1 1 calc R U . . .
H21B H 0.199048 0.553820 -0.069799 0.180 Uiso 1 1 calc R U . . .
C22 C 0.15132(6) 0.62101(4) -0.07749(4) 0.191(3) Uani 1 1 d G U . . .
H22A H 0.150269 0.650398 -0.105501 0.230 Uiso 1 1 calc R U . . .
H22B H 0.168851 0.631715 -0.051354 0.230 Uiso 1 1 calc R U . . .
C23 C 0.08667(6) 0.61481(4) -0.05471(4) 0.206(3) Uani 1 1 d G U . . .
H23A H 0.086578 0.584966 -0.027106 0.248 Uiso 1 1 calc R U . . .
H23B H 0.067358 0.606239 -0.080972 0.248 Uiso 1 1 calc R U . . .
C24 C 0.04381(6) 0.65846(4) -0.03244(4) 0.219(3) Uani 1 1 d G U . . .
H24A H 0.053482 0.660646 0.000417 0.329 Uiso 1 1 calc R U . . .
H24B H -0.000529 0.652817 -0.027187 0.329 Uiso 1 1 calc R U . . .
H24C H 0.050644 0.690298 -0.056071 0.329 Uiso 1 1 calc R U . . .
C25 C 0.67786(5) 0.12657(4) 0.50997(4) 0.1210(16) Uani 1 1 d G U . . .
H25 H 0.658241 0.142563 0.541125 0.145 Uiso 1 1 calc R U . . .
C26 C 0.72741(5) 0.15865(4) 0.48552(4) 0.1426(17) Uani 1 1 d G U . . .
H26A H 0.746313 0.148536 0.451595 0.171 Uiso 1 1 calc R U . . .
H26B H 0.760906 0.149403 0.505915 0.171 Uiso 1 1 calc R U . . .
C27 C 0.71387(5) 0.21409(4) 0.47733(4) 0.177(2) Uani 1 1 d G U . . .
H27A H 0.692379 0.224348 0.510752 0.212 Uiso 1 1 calc R U . . .
H27B H 0.682839 0.223753 0.454691 0.212 Uiso 1 1 calc R U . . .
C28 C 0.76603(5) 0.24499(4) 0.45558(4) 0.157(2) Uani 1 1 d G U . . .
H28A H 0.803161 0.230136 0.471052 0.188 Uiso 1 1 calc R U . . .
H28B H 0.778842 0.245113 0.418207 0.188 Uiso 1 1 calc R U . . .
C29 C 0.74564(5) 0.29640(4) 0.46563(4) 0.178(2) Uani 1 1 d DG U . . .
H29A H 0.778255 0.316440 0.442900 0.214 Uiso 1 1 calc R U . . .
H29B H 0.706772 0.307423 0.451511 0.214 Uiso 1 1 calc R U . . .
C30 C 0.73192(5) 0.31579(5) 0.51218(4) 0.198(3) Uani 1 1 d DG U . . .
H30A H 0.690793 0.306796 0.532284 0.297 Uiso 1 1 calc R U . . .
H30B H 0.730391 0.352906 0.504959 0.297 Uiso 1 1 calc R U . . .
H30C H 0.765051 0.301114 0.531594 0.297 Uiso 1 1 calc R U . . .
C31 C 0.68927(5) 0.07633(4) 0.53174(4) 0.169(2) Uani 1 1 d G U . . .
H31A H 0.708022 0.057054 0.503176 0.203 Uiso 1 1 calc R U . . .
H31B H 0.722873 0.074294 0.551230 0.203 Uiso 1 1 calc R U . . .
C32 C 0.64292(5) 0.04973(4) 0.56346(4) 0.205(3) Uani 1 1 d G U . . .
H32A H 0.616452 0.043729 0.540738 0.246 Uiso 1 1 calc R U . . .
H32B H 0.616087 0.074207 0.584876 0.246 Uiso 1 1 calc R U . . .
C33 C 0.65036(5) 0.00077(4) 0.59935(4) 0.235(3) Uani 1 1 d G U . . .
H33A H 0.607350 -0.007013 0.617273 0.282 Uiso 1 1 calc R U . . .
H33B H 0.669359 -0.026332 0.578459 0.282 Uiso 1 1 calc R U . . .
C34 C 0.68827(6) -0.00316(5) 0.63855(4) 0.204(3) Uani 1 1 d G U . . .
H34A H 0.731765 0.002752 0.620104 0.245 Uiso 1 1 calc R U . . .
H34B H 0.670917 0.025703 0.657423 0.245 Uiso 1 1 calc R U . . .
C35 C 0.69446(6) -0.04828(5) 0.67652(4) 0.177(3) Uani 1 1 d G U . . .
H35A H 0.654295 -0.062709 0.686842 0.265 Uiso 1 1 calc R U . . .
H35B H 0.705080 -0.039279 0.706447 0.265 Uiso 1 1 calc R U . . .
H35C H 0.728200 -0.073415 0.661976 0.265 Uiso 1 1 calc R U . . .
C36 C 0.39369(5) 0.60968(3) 0.28711(4) 0.1304(18) Uani 1 1 d G U . . .
C37 C 0.45653(5) 0.58017(3) 0.26585(4) 0.216(4) Uani 1 1 d G U . . .
H37A H 0.471509 0.555779 0.293579 0.325 Uiso 1 1 calc R U . . .
H37B H 0.487751 0.603810 0.250443 0.325 Uiso 1 1 calc R U . . .
H37C H 0.450978 0.561820 0.239777 0.325 Uiso 1 1 calc R U . . .
C38 C 0.37689(5) 0.65121(3) 0.24640(4) 0.162(2) Uani 1 1 d G U . . .
H38A H 0.396814 0.641609 0.212835 0.243 Uiso 1 1 calc R U . . .
H38B H 0.392021 0.682364 0.249572 0.243 Uiso 1 1 calc R U . . .
H38C H 0.330712 0.657170 0.249838 0.243 Uiso 1 1 calc R U . . .
C39 C 0.40203(5) 0.63849(3) 0.32734(4) 0.166(2) Uani 1 1 d G U . . .
H39A H 0.361251 0.657419 0.341060 0.249 Uiso 1 1 calc R U . . .
H39B H 0.433004 0.662313 0.311786 0.249 Uiso 1 1 calc R U . . .
H39C H 0.417222 0.614332 0.355118 0.249 Uiso 1 1 calc R U . . .
C40 C 0.27765(5) 0.51314(4) 0.56324(4) 0.155(2) Uani 1 1 d G U . . .
C41 C 0.33636(5) 0.54560(4) 0.55000(4) 0.194(3) Uani 1 1 d G U . . .
H41A H 0.338393 0.566035 0.515870 0.291 Uiso 1 1 calc R U . . .
H41B H 0.375922 0.522403 0.550665 0.291 Uiso 1 1 calc R U . . .
H41C H 0.330517 0.568144 0.575393 0.291 Uiso 1 1 calc R U . . .
C42 C 0.27965(5) 0.48128(4) 0.61287(4) 0.172(3) Uani 1 1 d G U . . .
H42A H 0.259289 0.501165 0.640212 0.258 Uiso 1 1 calc R U . . .
H42B H 0.323892 0.469336 0.615365 0.258 Uiso 1 1 calc R U . . .
H42C H 0.257103 0.451963 0.616337 0.258 Uiso 1 1 calc R U . . .
C43 C 0.22067(5) 0.54820(4) 0.56647(4) 0.193(3) Uani 1 1 d G U . . .
H43A H 0.184683 0.530021 0.568708 0.289 Uiso 1 1 calc R U . . .
H43B H 0.224220 0.574434 0.535917 0.289 Uiso 1 1 calc R U . . .
H43C H 0.213989 0.564222 0.596993 0.289 Uiso 1 1 calc R U . . .
C44 C 0.16446(5) 0.16545(4) 0.70535(3) 0.0909(11) Uani 1 1 d G U . . .
C45 C 0.10862(5) 0.13926(4) 0.73297(3) 0.154(2) Uani 1 1 d G U . . .
H45A H 0.122054 0.109917 0.757259 0.231 Uiso 1 1 calc R U . . .
H45B H 0.090249 0.127655 0.708282 0.231 Uiso 1 1 calc R U . . .
H45C H 0.076804 0.162959 0.751538 0.231 Uiso 1 1 calc R U . . .
C46 C 0.18636(5) 0.19730(4) 0.73683(3) 0.1063(14) Uani 1 1 d G U . . .
H46A H 0.154948 0.227311 0.742181 0.159 Uiso 1 1 calc R U . . .
H46B H 0.227298 0.208185 0.718550 0.159 Uiso 1 1 calc R U . . .
H46C H 0.190915 0.176918 0.770025 0.159 Uiso 1 1 calc R U . . .
C47 C 0.22020(5) 0.12215(4) 0.69457(3) 0.144(2) Uani 1 1 d G U . . .
H47A H 0.225907 0.100450 0.726897 0.215 Uiso 1 1 calc R U . . .
H47B H 0.259248 0.137054 0.678068 0.215 Uiso 1 1 calc R U . . .
H47C H 0.210548 0.101693 0.671951 0.215 Uiso 1 1 calc R U . . .
C48 C -0.13418(5) 0.32951(4) 0.63536(4) 0.1182(17) Uani 1 1 d DG U . . .
C49 C -0.19768(5) 0.33941(4) 0.62286(4) 0.130(3) Uani 0.561(4) 1 d G U P C 1
H49A H -0.229568 0.347457 0.653053 0.195 Uiso 0.561(4) 1 calc R U P C 1
H49B H -0.206672 0.309134 0.612341 0.195 Uiso 0.561(4) 1 calc R U P C 1
H49C H -0.199028 0.368219 0.594865 0.195 Uiso 0.561(4) 1 calc R U P C 1
C50 C -0.12001(5) 0.35963(4) 0.66522(4) 0.131(2) Uani 0.561(4) 1 d G U P C 1
H50A H -0.107152 0.391267 0.643871 0.197 Uiso 0.561(4) 1 calc R U P C 1
H50B H -0.085236 0.341570 0.681538 0.197 Uiso 0.561(4) 1 calc R U P C 1
H50C H -0.157489 0.367588 0.691614 0.197 Uiso 0.561(4) 1 calc R U P C 1
C51 C -0.15397(5) 0.27560(4) 0.69259(4) 0.125(2) Uani 0.561(4) 1 d DG U P C 1
H51A H -0.114725 0.258468 0.703114 0.188 Uiso 0.561(4) 1 calc R U P C 1
H51B H -0.174735 0.250947 0.682332 0.188 Uiso 0.561(4) 1 calc R U P C 1
H51C H -0.182441 0.290115 0.721259 0.188 Uiso 0.561(4) 1 calc R U P C 1
C52 C -0.22838(4) 0.39558(4) 0.27518(4) 0.0988(13) Uani 1 1 d G U . . .
C53 C -0.21521(4) 0.35176(4) 0.24352(4) 0.1234(17) Uani 1 1 d G U . . .
H53A H -0.175797 0.354986 0.217848 0.185 Uiso 1 1 calc R U . . .
H53B H -0.250445 0.353457 0.226363 0.185 Uiso 1 1 calc R U . . .
H53C H -0.211035 0.319049 0.266300 0.185 Uiso 1 1 calc R U . . .
C54 C -0.28793(4) 0.38723(4) 0.31756(4) 0.1277(16) Uani 1 1 d G U . . .
H54A H -0.280704 0.354142 0.339118 0.192 Uiso 1 1 calc R U . . .
H54B H -0.324276 0.387958 0.301947 0.192 Uiso 1 1 calc R U . . .
H54C H -0.296667 0.414270 0.338558 0.192 Uiso 1 1 calc R U . . .
C55 C -0.24508(5) 0.44617(4) 0.24099(4) 0.1263(16) Uani 1 1 d G U . . .
H55A H -0.260512 0.473042 0.262129 0.189 Uiso 1 1 calc R U . . .
H55B H -0.278170 0.442603 0.223501 0.189 Uiso 1 1 calc R U . . .
H55C H -0.207191 0.455113 0.215543 0.189 Uiso 1 1 calc R U . . .
C56 C -0.10011(5) 0.62594(3) 0.30985(4) 0.1336(19) Uani 1 1 d DG U . . .
C57 C -0.07919(5) 0.66734(3) 0.29987(4) 0.137(3) Uani 0.487(4) 1 d G U P C 1
H57A H -0.114598 0.695005 0.301077 0.206 Uiso 0.487(4) 1 calc R U P C 1
H57B H -0.052041 0.670757 0.265565 0.206 Uiso 0.487(4) 1 calc R U P C 1
H57C H -0.054358 0.669052 0.325055 0.206 Uiso 0.487(4) 1 calc R U P C 1
C58 C -0.16111(5) 0.62019(4) 0.35014(4) 0.142(3) Uani 0.487(4) 1 d G U P C 1
H58A H -0.150658 0.601966 0.382545 0.214 Uiso 0.487(4) 1 calc R U P C 1
H58B H -0.187904 0.600967 0.338676 0.214 Uiso 0.487(4) 1 calc R U P C 1
H58C H -0.183933 0.653944 0.355058 0.214 Uiso 0.487(4) 1 calc R U P C 1
C59 C -0.14779(5) 0.63276(4) 0.26415(4) 0.157(3) Uani 0.487(4) 1 d DG U P C 1
H59A H -0.189021 0.652040 0.276145 0.236 Uiso 0.487(4) 1 calc R U P C 1
H59B H -0.154053 0.599041 0.259426 0.236 Uiso 0.487(4) 1 calc R U P C 1
H59C H -0.126762 0.650970 0.231514 0.236 Uiso 0.487(4) 1 calc R U P C 1
C60 C 0.13753(5) 0.24342(4) -0.09624(3) 0.1161(16) Uani 1 1 d DG U . . .
C61 C 0.09507(5) 0.28603(4) -0.07326(3) 0.216(4) Uani 1 1 d G U . . .
H61A H 0.052864 0.288549 -0.080857 0.324 Uiso 1 1 calc R U . . .
H61B H 0.112721 0.318006 -0.087714 0.324 Uiso 1 1 calc R U . . .
H61C H 0.091731 0.279539 -0.036106 0.324 Uiso 1 1 calc R U . . .
C62 C 0.17558(5) 0.26873(4) -0.15050(3) 0.171(2) Uani 1 1 d DG U . . .
H62A H 0.148118 0.275804 -0.175497 0.256 Uiso 1 1 calc R U . . .
H62B H 0.213210 0.245261 -0.162246 0.256 Uiso 1 1 calc R U . . .
H62C H 0.188659 0.300580 -0.146910 0.256 Uiso 1 1 calc R U . . .
C63 C 0.10567(5) 0.20902(4) -0.11452(4) 0.174(3) Uani 1 1 d G U . . .
H63A H 0.075644 0.192828 -0.085778 0.261 Uiso 1 1 calc R U . . .
H63B H 0.137335 0.182808 -0.129449 0.261 Uiso 1 1 calc R U . . .
H63C H 0.082747 0.228461 -0.140543 0.261 Uiso 1 1 calc R U . . .
C64 C 0.22465(5) -0.03959(4) -0.01985(4) 0.137(2) Uani 1 1 d DG U . . .
C65 C 0.21265(5) -0.08979(4) 0.00962(4) 0.1363(19) Uani 1 1 d G U . . .
H65A H 0.218902 -0.114379 -0.013833 0.204 Uiso 1 1 calc R U . . .
H65B H 0.168931 -0.087700 0.029383 0.204 Uiso 1 1 calc R U . . .
H65C H 0.242100 -0.100813 0.033007 0.204 Uiso 1 1 calc R U . . .
C66 C 0.28325(5) -0.04402(4) -0.05550(4) 0.189(3) Uani 1 1 d G U . . .
H66A H 0.318270 -0.047539 -0.037681 0.283 Uiso 1 1 calc R U . . .
H66B H 0.285067 -0.013516 -0.081724 0.283 Uiso 1 1 calc R U . . .
H66C H 0.286889 -0.074060 -0.071728 0.283 Uiso 1 1 calc R U . . .
C67 C 0.16925(5) -0.02219(4) -0.05126(4) 0.165(2) Uani 1 1 d DG U . . .
H67A H 0.186976 -0.006767 -0.086248 0.248 Uiso 1 1 calc R U . . .
H67B H 0.137271 0.002749 -0.034567 0.248 Uiso 1 1 calc R U . . .
H67C H 0.149507 -0.051869 -0.052245 0.248 Uiso 1 1 calc R U . . .
C68 C 0.32059(5) -0.18917(3) 0.33715(3) 0.0735(10) Uani 1 1 d G U . . .
C69 C 0.26277(5) -0.17966(3) 0.37980(3) 0.1024(14) Uani 1 1 d G U . . .
H69A H 0.272418 -0.158418 0.401680 0.154 Uiso 1 1 calc R U . . .
H69B H 0.252074 -0.212253 0.400320 0.154 Uiso 1 1 calc R U . . .
H69C H 0.226723 -0.162228 0.364734 0.154 Uiso 1 1 calc R U . . .
C70 C 0.30548(5) -0.22496(3) 0.30514(4) 0.1033(13) Uani 1 1 d G U . . .
H70A H 0.268949 -0.208846 0.290074 0.155 Uiso 1 1 calc R U . . .
H70B H 0.295547 -0.257053 0.327166 0.155 Uiso 1 1 calc R U . . .
H70C H 0.342309 -0.231753 0.277793 0.155 Uiso 1 1 calc R U . . .
C71 C 0.37633(5) -0.21589(3) 0.36076(4) 0.0857(11) Uani 1 1 d G U . . .
H71A H 0.411355 -0.227072 0.333862 0.129 Uiso 1 1 calc R U . . .
H71B H 0.363387 -0.245504 0.385786 0.129 Uiso 1 1 calc R U . . .
H71C H 0.390243 -0.192329 0.377880 0.129 Uiso 1 1 calc R U . . .
C72 C 0.63718(5) -0.12725(3) 0.16995(3) 0.1096(16) Uani 1 1 d DG U . . .
C73 C 0.62008(5) -0.14420(3) 0.13087(4) 0.151(3) Uani 0.717(5) 1 d G U P D 1
H73A H 0.616216 -0.115868 0.102745 0.227 Uiso 0.717(5) 1 calc R U P D 1
H73B H 0.579308 -0.157497 0.143665 0.227 Uiso 0.717(5) 1 calc R U P D 1
H73C H 0.652604 -0.171235 0.118499 0.227 Uiso 0.717(5) 1 calc R U P D 1
C74 C 0.69909(5) -0.11454(4) 0.15897(4) 0.1167(18) Uani 0.717(5) 1 d G U P D 1
H74A H 0.728074 -0.139731 0.140327 0.175 Uiso 0.717(5) 1 calc R U P D 1
H74B H 0.712144 -0.114242 0.190998 0.175 Uiso 0.717(5) 1 calc R U P D 1
H74C H 0.700309 -0.080759 0.137927 0.175 Uiso 0.717(5) 1 calc R U P D 1
C75 C 0.64948(5) -0.17894(3) 0.21437(4) 0.125(3) Uani 0.717(5) 1 d DG U P D 1
H75A H 0.651126 -0.209839 0.200011 0.188 Uiso 0.717(5) 1 calc R U P D 1
H75B H 0.614722 -0.177956 0.244433 0.188 Uiso 0.717(5) 1 calc R U P D 1
H75C H 0.689733 -0.178992 0.224432 0.188 Uiso 0.717(5) 1 calc R U P D 1
C76 C 0.78014(4) 0.21636(4) 0.08692(4) 0.0852(11) Uani 1 1 d G U . . .
C77 C 0.82874(4) 0.16935(4) 0.09589(4) 0.1141(14) Uani 1 1 d G U . . .
H77A H 0.811565 0.146954 0.127148 0.171 Uiso 1 1 calc R U . . .
H77B H 0.867945 0.179972 0.099554 0.171 Uiso 1 1 calc R U . . .
H77C H 0.837821 0.151049 0.066707 0.171 Uiso 1 1 calc R U . . .
C78 C 0.77436(4) 0.24787(4) 0.12936(4) 0.1122(14) Uani 1 1 d G U . . .
H78A H 0.742013 0.277436 0.125435 0.168 Uiso 1 1 calc R U . . .
H78B H 0.815256 0.259433 0.126978 0.168 Uiso 1 1 calc R U . . .
H78C H 0.762131 0.226866 0.162803 0.168 Uiso 1 1 calc R U . . .
C79 C 0.80322(4) 0.24808(4) 0.03436(4) 0.1065(13) Uani 1 1 d G U . . .
H79A H 0.811682 0.226572 0.007762 0.160 Uiso 1 1 calc R U . . .
H79B H 0.842217 0.261333 0.034537 0.160 Uiso 1 1 calc R U . . .
H79C H 0.770448 0.276525 0.027355 0.160 Uiso 1 1 calc R U . . .
C80 C 0.61799(5) 0.15779(4) -0.11932(3) 0.092(2) Uani 0.536(3) 1 d G U P E 1
C81 C 0.58870(5) 0.10846(4) -0.11219(3) 0.119(2) Uani 0.536(3) 1 d G U P E 1
H81A H 0.605211 0.083380 -0.085640 0.179 Uiso 0.536(3) 1 calc R U P E 1
H81B H 0.599716 0.094942 -0.144485 0.179 Uiso 0.536(3) 1 calc R U P E 1
H81C H 0.542460 0.115541 -0.101873 0.179 Uiso 0.536(3) 1 calc R U P E 1
C82 C 0.59775(5) 0.19510(4) -0.17094(3) 0.115(3) Uani 0.536(3) 1 d DG U P E 1
H82A H 0.625677 0.184267 -0.201801 0.172 Uiso 0.536(3) 1 calc R U P E 1
H82B H 0.601999 0.230445 -0.170060 0.172 Uiso 0.536(3) 1 calc R U P E 1
H82C H 0.553678 0.192546 -0.171326 0.172 Uiso 0.536(3) 1 calc R U P E 1
C83 C 0.69431(5) 0.14904(4) -0.12920(3) 0.132(3) Uani 0.536(3) 1 d DG U P E 1
H83A H 0.708089 0.120577 -0.104167 0.198 Uiso 0.536(3) 1 calc R U P E 1
H83B H 0.709627 0.179950 -0.125610 0.198 Uiso 0.536(3) 1 calc R U P E 1
H83C H 0.711650 0.141250 -0.163832 0.198 Uiso 0.536(3) 1 calc R U P E 1
C1' C -0.07488(4) 0.00377(3) 0.32999(4) 0.080(2) Uani 0.458(3) 1 d G . P A 2
C2' C -0.13071(4) 0.05825(4) 0.39186(4) 0.0722(17) Uani 0.458(3) 1 d G . P A 2
C3' C -0.17904(5) -0.01144(4) 0.38189(4) 0.137(3) Uani 0.458(3) 1 d DG . P A 2
H3' H -0.206470 0.009254 0.407469 0.165 Uiso 0.458(3) 1 calc R U P A 2
C4' C -0.22252(5) -0.00287(4) 0.34474(4) 0.151(3) Uani 0.458(3) 1 d DG . P A 2
H4'1 H -0.266583 -0.004171 0.364405 0.181 Uiso 0.458(3) 1 calc R U P A 2
H4'2 H -0.211655 -0.031174 0.324648 0.181 Uiso 0.458(3) 1 calc R U P A 2
C5' C -0.22018(5) 0.04692(4) 0.30790(4) 0.159(3) Uani 0.458(3) 1 d DG . P A 2
H5'1 H -0.176315 0.049135 0.288122 0.190 Uiso 0.458(3) 1 calc R U P A 2
H5'2 H -0.233104 0.075789 0.327236 0.190 Uiso 0.458(3) 1 calc R U P A 2
C6' C -0.26481(5) 0.04997(4) 0.27141(5) 0.195(4) Uani 0.458(3) 1 d DG . P A 2
H6'1 H -0.290220 0.021223 0.282668 0.234 Uiso 0.458(3) 1 calc R U P A 2
H6'2 H -0.294369 0.082047 0.272194 0.234 Uiso 0.458(3) 1 calc R U P A 2
C7' C -0.22722(5) 0.04803(4) 0.21715(5) 0.195(4) Uani 0.458(3) 1 d DG . P A 2
H7'1 H -0.244217 0.077333 0.193939 0.234 Uiso 0.458(3) 1 calc R U P A 2
H7'2 H -0.182479 0.051527 0.215836 0.234 Uiso 0.458(3) 1 calc R U P A 2
C8' C -0.22918(5) 0.00095(4) 0.19863(5) 0.189(4) Uani 0.458(3) 1 d DG . P A 2
H8'1 H -0.241582 -0.025452 0.227835 0.284 Uiso 0.458(3) 1 calc R U P A 2
H8'2 H -0.187132 -0.010366 0.179157 0.284 Uiso 0.458(3) 1 calc R U P A 2
H8'3 H -0.260139 0.007215 0.176502 0.284 Uiso 0.458(3) 1 calc R U P A 2
C9' C -0.17660(5) -0.06209(4) 0.41611(4) 0.161(3) Uani 0.458(3) 1 d DG . P A 2
H9'1 H -0.220309 -0.068444 0.433472 0.194 Uiso 0.458(3) 1 calc R U P A 2
H9'2 H -0.158156 -0.089131 0.395035 0.194 Uiso 0.458(3) 1 calc R U P A 2
C10' C -0.13793(5) -0.06489(4) 0.45565(4) 0.213(4) Uani 0.458(3) 1 d DG . P A 2
H10C H -0.096033 -0.054900 0.437299 0.255 Uiso 0.458(3) 1 calc R U P A 2
H10D H -0.158601 -0.038429 0.476939 0.255 Uiso 0.458(3) 1 calc R U P A 2
C11' C -0.12611(5) -0.11258(4) 0.49090(4) 0.230(4) Uani 0.458(3) 1 d DG . P A 2
H11C H -0.096885 -0.107964 0.512029 0.276 Uiso 0.458(3) 1 calc R U P A 2
H11D H -0.105186 -0.139894 0.470747 0.276 Uiso 0.458(3) 1 calc R U P A 2
C12' C -0.18697(5) -0.12875(4) 0.52584(5) 0.261(6) Uani 0.458(3) 1 d DG . P A 2
H12C H -0.192340 -0.114938 0.557936 0.313 Uiso 0.458(3) 1 calc R U P A 2
H12D H -0.222538 -0.111565 0.509375 0.313 Uiso 0.458(3) 1 calc R U P A 2
C13' C -0.19478(6) -0.18272(4) 0.54008(5) 0.158(3) Uani 0.458(3) 1 d DG . P A 2
H13D H -0.200258 -0.195627 0.510325 0.238 Uiso 0.458(3) 1 calc R U P A 2
H13E H -0.232233 -0.186924 0.567682 0.238 Uiso 0.458(3) 1 calc R U P A 2
H13F H -0.157071 -0.201772 0.551775 0.238 Uiso 0.458(3) 1 calc R U P A 2
C49' C -0.16259(5) 0.63541(4) 0.29422(4) 0.130(3) Uani 0.439(4) 1 d G . P C 2
H49D H -0.172356 0.603729 0.287106 0.195 Uiso 0.439(4) 1 calc R U P C 2
H49E H -0.160812 0.661212 0.263359 0.195 Uiso 0.439(4) 1 calc R U P C 2
H49F H -0.195693 0.647513 0.321905 0.195 Uiso 0.439(4) 1 calc R U P C 2
C50' C -0.10906(5) 0.34102(4) 0.67789(4) 0.131(2) Uani 0.439(4) 1 d G . P C 2
H50D H -0.138081 0.368043 0.693776 0.197 Uiso 0.439(4) 1 calc R U P C 2
H50E H -0.067167 0.352223 0.664254 0.197 Uiso 0.439(4) 1 calc R U P C 2
H50F H -0.105454 0.310330 0.703537 0.197 Uiso 0.439(4) 1 calc R U P C 2
C51' C -0.14045(5) 0.39321(4) 0.60009(4) 0.125(2) Uani 0.439(4) 1 d DG . P C 2
H51D H -0.153857 0.393098 0.568167 0.188 Uiso 0.439(4) 1 calc R U P C 2
H51E H -0.099121 0.405673 0.592187 0.188 Uiso 0.439(4) 1 calc R U P C 2
H51F H -0.171796 0.415526 0.620713 0.188 Uiso 0.439(4) 1 calc R U P C 2
C57' C -0.05897(5) 0.67044(3) 0.27946(4) 0.137(3) Uani 0.513(4) 1 d DG . P C 2
H57D H -0.054428 0.671866 0.242560 0.206 Uiso 0.513(4) 1 calc R U P C 2
H57E H -0.016908 0.663542 0.288088 0.206 Uiso 0.513(4) 1 calc R U P C 2
H57F H -0.080428 0.703091 0.289170 0.206 Uiso 0.513(4) 1 calc R U P C 2
C58' C -0.09731(5) 0.62842(3) 0.36459(4) 0.142(3) Uani 0.513(4) 1 d G . P C 2
H58D H -0.132226 0.653086 0.378458 0.214 Uiso 0.513(4) 1 calc R U P C 2
H58E H -0.056752 0.638981 0.365106 0.214 Uiso 0.513(4) 1 calc R U P C 2
H58F H -0.101143 0.594773 0.385503 0.214 Uiso 0.513(4) 1 calc R U P C 2
C59' C -0.18775(5) 0.30860(4) 0.64492(4) 0.157(3) Uani 0.513(4) 1 d G . P C 2
H59D H -0.215719 0.328062 0.622571 0.236 Uiso 0.513(4) 1 calc R U P C 2
H59E H -0.209078 0.309022 0.680759 0.236 Uiso 0.513(4) 1 calc R U P C 2
H59F H -0.177780 0.273385 0.638452 0.236 Uiso 0.513(4) 1 calc R U P C 2
C73' C 0.62767(5) -0.09893(3) 0.10373(3) 0.151(3) Uani 0.283(5) 1 d DG . P D 2
H73D H 0.584972 -0.101863 0.099967 0.227 Uiso 0.283(5) 1 calc R U P D 2
H73E H 0.659231 -0.117078 0.079187 0.227 Uiso 0.283(5) 1 calc R U P D 2
H73F H 0.633818 -0.062954 0.097162 0.227 Uiso 0.283(5) 1 calc R U P D 2
C74' C 0.70967(5) -0.10942(4) 0.16512(4) 0.1167(18) Uani 0.283(5) 1 d DG . P D 2
H74D H 0.715587 -0.079563 0.138410 0.175 Uiso 0.283(5) 1 calc R U P D 2
H74E H 0.742802 -0.137459 0.156248 0.175 Uiso 0.283(5) 1 calc R U P D 2
H74F H 0.712364 -0.100956 0.197910 0.175 Uiso 0.283(5) 1 calc R U P D 2
C75' C 0.62203(5) -0.17530(3) 0.17838(4) 0.125(3) Uani 0.283(5) 1 d G . P D 2
H75D H 0.586413 -0.179110 0.207704 0.188 Uiso 0.283(5) 1 calc R U P D 2
H75E H 0.658754 -0.199668 0.185587 0.188 Uiso 0.283(5) 1 calc R U P D 2
H75F H 0.609983 -0.181828 0.147947 0.188 Uiso 0.283(5) 1 calc R U P D 2
C80' C 0.63798(5) 0.18247(4) -0.13196(3) 0.092(2) Uani 0.464(3) 1 d DG . P E 2
C81' C 0.66916(5) 0.22802(4) -0.15942(3) 0.119(2) Uani 0.464(3) 1 d G . P E 2
H81D H 0.679630 0.227138 -0.196280 0.179 Uiso 0.464(3) 1 calc R U P E 2
H81E H 0.708093 0.227832 -0.147338 0.179 Uiso 0.464(3) 1 calc R U P E 2
H81F H 0.640217 0.258998 -0.152675 0.179 Uiso 0.464(3) 1 calc R U P E 2
C82' C 0.68151(5) 0.13380(4) -0.12250(3) 0.115(3) Uani 0.464(3) 1 d G . P E 2
H82D H 0.659407 0.110243 -0.094652 0.172 Uiso 0.464(3) 1 calc R U P E 2
H82E H 0.719272 0.141105 -0.113024 0.172 Uiso 0.464(3) 1 calc R U P E 2
H82F H 0.694248 0.118313 -0.153672 0.172 Uiso 0.464(3) 1 calc R U P E 2
C83' C 0.59993(5) 0.17116(4) -0.16019(3) 0.132(3) Uani 0.464(3) 1 d G . P E 2
H83D H 0.620672 0.176270 -0.196464 0.198 Uiso 0.464(3) 1 calc R U P E 2
H83E H 0.559419 0.193455 -0.155230 0.198 Uiso 0.464(3) 1 calc R U P E 2
H83F H 0.592261 0.135592 -0.149205 0.198 Uiso 0.464(3) 1 calc R U P E 2
C84 C 0.27913(13) 0.22264(10) 0.24244(10) 0.0474(7) Uani 1 1 d D . . . .
C85 C 0.23933(13) 0.26059(9) 0.28205(10) 0.0473(7) Uani 1 1 d D . . . .
C86 C 0.23262(13) 0.18558(10) 0.24659(10) 0.0500(7) Uani 1 1 d . . . . .
C87 C 0.23711(15) 0.14552(11) 0.22059(11) 0.0587(8) Uani 1 1 d . . . . .
H87 H 0.272033 0.139410 0.193315 0.070 Uiso 1 1 calc R U . . .
C88 C 0.18946(15) 0.11448(12) 0.23525(12) 0.0646(9) Uani 1 1 d . . . . .
H88 H 0.194021 0.086224 0.218058 0.077 Uiso 1 1 calc R U . . .
C89 C 0.13527(14) 0.12164(10) 0.27339(10) 0.0547(8) Uani 1 1 d . . . . .
C90 C 0.12866(14) 0.16532(10) 0.29802(10) 0.0511(8) Uani 1 1 d . . . . .
C91 C 0.17769(14) 0.19492(10) 0.28385(10) 0.0514(8) Uani 1 1 d . . . . .
C92 C 0.17874(14) 0.23789(10) 0.30554(10) 0.0543(8) Uani 1 1 d . . . . .
C93 C 0.12921(16) 0.24885(11) 0.34535(11) 0.0651(9) Uani 1 1 d . . . . .
H93 H 0.130047 0.275610 0.363175 0.078 Uiso 1 1 calc R U . . .
C94 C 0.07895(16) 0.22149(11) 0.35934(11) 0.0652(9) Uani 1 1 d . . . . .
H94 H 0.044818 0.231363 0.385758 0.078 Uiso 1 1 calc R U . . .
C95 C 0.07450(14) 0.17962(11) 0.33711(10) 0.0549(8) Uani 1 1 d . . . . .
C96 C 0.02262(14) 0.14929(10) 0.35098(10) 0.0541(8) Uani 1 1 d . . . . .
C97 C -0.03513(16) 0.16245(12) 0.38468(11) 0.0661(9) Uani 1 1 d . . . . .
C98 C -0.08095(16) 0.12869(12) 0.40150(12) 0.0682(9) Uani 1 1 d . . . . .
H98 H -0.116700 0.136219 0.427654 0.082 Uiso 1 1 calc R U . . .
C99 C -0.07519(16) 0.08506(12) 0.38098(13) 0.0749(10) Uani 1 1 d . . . . .
C100 C -0.01966(15) 0.07324(12) 0.34357(12) 0.0650(9) Uani 1 1 d . . . . .
C101 C 0.02926(15) 0.10362(10) 0.32846(10) 0.0546(8) Uani 1 1 d . . . . .
C102 C 0.08400(14) 0.08799(10) 0.29076(10) 0.0558(8) Uani 1 1 d . . . . .
C103 C 0.08779(15) 0.04309(11) 0.27189(10) 0.0599(9) Uani 1 1 d . . . . .
C104 C 0.03695(17) 0.01459(12) 0.28744(13) 0.0735(10) Uani 1 1 d . . . . .
H104 H 0.039584 -0.015449 0.273370 0.088 Uiso 1 1 calc R U . . .
C105 C -0.01670(16) 0.02838(12) 0.32232(12) 0.0717(10) Uani 1 1 d . . . . .
C106 C 0.29263(13) 0.25747(9) 0.19258(10) 0.0508(8) Uani 1 1 d . . . . .
C107 C 0.32764(15) 0.24847(10) 0.14575(10) 0.0609(9) Uani 1 1 d . . . . .
H107 H 0.348189 0.215349 0.140842 0.073 Uiso 1 1 calc R U . . .
C108 C 0.33234(15) 0.28907(11) 0.10558(11) 0.0665(9) Uani 1 1 d . . . . .
H108 H 0.357073 0.282315 0.073378 0.080 Uiso 1 1 calc R U . . .
C109 C 0.30347(14) 0.33941(10) 0.10867(10) 0.0577(8) Uani 1 1 d . . . . .
C110 C 0.26876(14) 0.34970(11) 0.15782(11) 0.0577(8) Uani 1 1 d . . . . .
C111 C 0.26459(14) 0.30818(10) 0.19786(11) 0.0556(8) Uani 1 1 d . . . . .
C112 C 0.23301(14) 0.31161(10) 0.24895(11) 0.0545(8) Uani 1 1 d . . . . .
C113 C 0.20340(15) 0.35841(10) 0.25955(11) 0.0630(9) Uani 1 1 d . . . . .
H113 H 0.179413 0.362547 0.292734 0.076 Uiso 1 1 calc R U . . .
C114 C 0.20963(17) 0.39936(11) 0.22033(12) 0.0734(10) Uani 1 1 d . . . . .
H114 H 0.190594 0.431739 0.228874 0.088 Uiso 1 1 calc R U . . .
C115 C 0.24069(15) 0.39838(10) 0.16976(11) 0.0619(9) Uani 1 1 d . . . . .
C116 C 0.24943(15) 0.44206(10) 0.12909(11) 0.0618(9) Uani 1 1 d . . . . .
C117 C 0.22800(16) 0.49344(11) 0.13598(12) 0.0665(9) Uani 1 1 d . . . . .
C118 C 0.23659(17) 0.53285(12) 0.09525(13) 0.0793(11) Uani 1 1 d . . . . .
H118 H 0.221995 0.566754 0.101268 0.095 Uiso 1 1 calc R U . . .
C119 C 0.26545(18) 0.52484(11) 0.04635(13) 0.0757(10) Uani 1 1 d . . . . .
C120 C 0.28829(16) 0.47501(11) 0.03739(12) 0.0682(9) Uani 1 1 d . . . . .
C121 C 0.28234(16) 0.43364(11) 0.07731(11) 0.0662(9) Uani 1 1 d . . . . .
C122 C 0.30765(15) 0.38172(10) 0.06642(11) 0.0624(9) Uani 1 1 d . . . . .
C123 C 0.33290(16) 0.37696(11) 0.01515(12) 0.0689(10) Uani 1 1 d . . . . .
C124 C 0.3403(2) 0.41936(12) -0.02293(13) 0.0886(12) Uani 1 1 d . . . . .
H124 H 0.361057 0.414901 -0.056850 0.106 Uiso 1 1 calc R U . . .
C125 C 0.31799(19) 0.46772(12) -0.01206(12) 0.0838(12) Uani 1 1 d . . . . .
C126 C 0.3260(2) 0.51146(13) -0.05431(15) 0.0991(14) Uani 1 1 d . . . . .
C127 C 0.2718(2) 0.56882(14) 0.00507(14) 0.0887(12) Uani 1 1 d . . . . .
C128 C 0.33515(13) 0.19931(9) 0.26513(10) 0.0478(7) Uani 1 1 d . . . . .
C129 C 0.38481(15) 0.16248(10) 0.25063(10) 0.0568(8) Uani 1 1 d . . . . .
H129 H 0.385859 0.146748 0.222055 0.068 Uiso 1 1 calc R U . . .
C130 C 0.43234(15) 0.14872(11) 0.27740(11) 0.0618(9) Uani 1 1 d . . . . .
H130 H 0.465842 0.123493 0.266108 0.074 Uiso 1 1 calc R U . . .
C131 C 0.43545(13) 0.16927(10) 0.32078(10) 0.0508(8) Uani 1 1 d . . . . .
C132 C 0.38261(14) 0.20725(10) 0.33717(10) 0.0490(7) Uani 1 1 d . . . . .
C133 C 0.33601(14) 0.22018(9) 0.30854(10) 0.0476(7) Uani 1 1 d . . . . .
C134 C 0.28157(14) 0.25624(10) 0.31998(10) 0.0524(8) Uani 1 1 d . . . . .
C135 C 0.27664(16) 0.27998(11) 0.36104(11) 0.0614(9) Uani 1 1 d . . . . .
H135 H 0.242020 0.305552 0.369123 0.074 Uiso 1 1 calc R U . . .
C136 C 0.32201(15) 0.26675(12) 0.39070(12) 0.0663(9) Uani 1 1 d . . . . .
H136 H 0.317034 0.283369 0.419377 0.080 Uiso 1 1 calc R U . . .
C137 C 0.37538(14) 0.22989(10) 0.38076(11) 0.0561(8) Uani 1 1 d . . . . .
C138 C 0.42320(14) 0.21328(11) 0.41325(11) 0.0564(8) Uani 1 1 d . . . . .
C139 C 0.41801(15) 0.22979(11) 0.46064(11) 0.0567(8) Uani 1 1 d . . . . .
C140 C 0.46552(17) 0.21514(12) 0.48727(12) 0.0735(10) Uani 1 1 d . . . . .
H140 H 0.461270 0.227505 0.518431 0.088 Uiso 1 1 calc R U . . .
C141 C 0.52078(17) 0.18230(13) 0.47036(12) 0.0720(10) Uani 1 1 d . . . . .
C142 C 0.52637(15) 0.16407(12) 0.42423(11) 0.0612(8) Uani 1 1 d . . . . .
C143 C 0.47859(15) 0.17830(11) 0.39535(11) 0.0575(8) Uani 1 1 d . . . . .
C144 C 0.48648(14) 0.15729(10) 0.34872(10) 0.0532(8) Uani 1 1 d . . . . .
C145 C 0.54444(15) 0.12621(11) 0.33243(12) 0.0625(9) Uani 1 1 d . . . . .
C146 C 0.58783(17) 0.11264(14) 0.36364(13) 0.0821(11) Uani 1 1 d . . . . .
H146 H 0.624606 0.089686 0.353398 0.098 Uiso 1 1 calc R U . . .
C147 C 0.58082(17) 0.13049(14) 0.40880(12) 0.0802(11) Uani 1 1 d . . . . .
C148 C 0.6319(2) 0.11801(18) 0.43739(16) 0.1100(16) Uani 1 1 d . . . . .
C149 C 0.5714(2) 0.16993(15) 0.49972(14) 0.0896(12) Uani 1 1 d . . . . .
C150 C 0.19935(19) 0.50913(10) 0.18599(13) 0.0691(10) Uani 1 1 d . . . . .
C151 C 0.23856(19) 0.51681(10) 0.21601(13) 0.0737(10) Uani 1 1 d . . . . .
H151 H 0.282753 0.515832 0.202075 0.088 Uiso 1 1 calc R U . . .
C152 C 0.21551(19) 0.52605(11) 0.26655(13) 0.0722(10) Uani 1 1 d . . . . .
C153 C 0.14894(18) 0.52653(10) 0.28613(14) 0.0696(10) Uani 1 1 d . . . . .
H153 H 0.132154 0.530661 0.320769 0.084 Uiso 1 1 calc R U . . .
C154 C 0.10877(18) 0.52123(10) 0.25648(13) 0.0666(9) Uani 1 1 d . . . . .
C155 C 0.13424(17) 0.51261(10) 0.20568(12) 0.0684(9) Uani 1 1 d . . . . .
H155 H 0.106564 0.509133 0.184677 0.082 Uiso 1 1 calc R U . . .
C156 C 0.25990(17) 0.53195(12) 0.29873(15) 0.0692(10) Uani 1 1 d . . . . .
C157 C 0.25798(17) 0.50467(12) 0.34715(15) 0.0720(10) Uani 1 1 d . . . . .
H157 H 0.227873 0.481357 0.360559 0.086 Uiso 1 1 calc R U . . .
C158 C 0.29917(17) 0.51059(13) 0.37673(16) 0.0746(10) Uani 1 1 d . . . . .
C159 C 0.34258(19) 0.54556(14) 0.35583(16) 0.0837(11) Uani 1 1 d . . . . .
H159 H 0.371231 0.549748 0.375701 0.100 Uiso 1 1 calc R U . . .
C160 C 0.34556(19) 0.57338(14) 0.30914(18) 0.0815(11) Uani 1 1 d . . . . .
C161 C 0.30467(19) 0.56684(13) 0.27920(15) 0.0814(11) Uani 1 1 d . . . . .
H161 H 0.306828 0.585778 0.245716 0.098 Uiso 1 1 calc R U . . .
C162 C 0.29724(16) 0.48185(12) 0.42902(13) 0.0707(10) Uani 1 1 d . . . . .
C163 C 0.30465(15) 0.42891(12) 0.44056(14) 0.0726(10) Uani 1 1 d . . . . .
H163 H 0.312821 0.410256 0.412996 0.087 Uiso 1 1 calc R U . . .
C164 C 0.30102(15) 0.40270(12) 0.48777(13) 0.0646(9) Uani 1 1 d . . . . .
C165 C 0.29176(19) 0.43005(13) 0.52805(13) 0.0874(12) Uani 1 1 d . . . . .
H165 H 0.289144 0.411890 0.561886 0.105 Uiso 1 1 calc R U . . .
C166 C 0.2863(2) 0.48193(14) 0.52062(16) 0.1045(15) Uani 1 1 d . . . . .
C167 C 0.28949(19) 0.50710(14) 0.46977(16) 0.0918(13) Uani 1 1 d . . . . .
H167 H 0.286095 0.543201 0.463377 0.110 Uiso 1 1 calc R U . . .
C168 C 0.30556(16) 0.34608(12) 0.49893(11) 0.0660(9) Uani 1 1 d . . . . .
C169 C 0.35939(15) 0.31555(12) 0.47764(11) 0.0650(9) Uani 1 1 d . . . . .
H169 H 0.394690 0.331034 0.457015 0.078 Uiso 1 1 calc R U . . .
C170 C 0.36242(15) 0.26306(11) 0.48597(11) 0.0612(9) Uani 1 1 d . . . . .
C171 C 0.31173(15) 0.23983(11) 0.51841(11) 0.0596(8) Uani 1 1 d . . . . .
H171 H 0.314053 0.203796 0.525561 0.071 Uiso 1 1 calc R U . . .
C172 C 0.25724(15) 0.27060(11) 0.54030(11) 0.0578(8) Uani 1 1 d . . . . .
C173 C 0.25548(16) 0.32253(12) 0.52951(12) 0.0657(9) Uani 1 1 d . . . . .
H173 H 0.218277 0.343092 0.543663 0.079 Uiso 1 1 calc R U . . .
C174 C 0.20193(17) 0.24730(11) 0.57432(13) 0.0618(9) Uani 1 1 d . . . . .
C175 C 0.14239(18) 0.25971(11) 0.56172(12) 0.0629(9) Uani 1 1 d . . . . .
H175 H 0.138460 0.280688 0.530009 0.076 Uiso 1 1 calc R U . . .
C176 C 0.08872(16) 0.24234(11) 0.59410(12) 0.0581(8) Uani 1 1 d . . . . .
C177 C 0.09702(19) 0.21146(12) 0.64093(13) 0.0687(9) Uani 1 1 d . . . . .
H177 H 0.061030 0.199397 0.664246 0.082 Uiso 1 1 calc R U . . .
C178 C 0.1556(2) 0.19833(12) 0.65382(13) 0.0700(9) Uani 1 1 d . . . . .
C179 C 0.20693(17) 0.21647(12) 0.61947(13) 0.0649(9) Uani 1 1 d . . . . .
H179 H 0.247706 0.207043 0.627660 0.078 Uiso 1 1 calc R U . . .
C180 C 0.02596(15) 0.25680(11) 0.58092(11) 0.0608(9) Uani 1 1 d . . . . .
C181 C 0.01420(17) 0.25105(11) 0.53380(12) 0.0654(9) Uani 1 1 d . . . . .
H181 H 0.047238 0.234487 0.510801 0.078 Uiso 1 1 calc R U . . .
C182 C -0.04374(16) 0.26859(11) 0.51942(11) 0.0599(8) Uani 1 1 d . . . . .
C183 C -0.09115(16) 0.29297(11) 0.55377(12) 0.0713(10) Uani 1 1 d . . . . .
H183 H -0.131237 0.304732 0.544847 0.086 Uiso 1 1 calc R U . . .
C184 C -0.08266(18) 0.30070(13) 0.59941(14) 0.0788(11) Uani 1 1 d . . . . .
C185 C -0.02435(18) 0.28200(13) 0.61348(13) 0.0781(11) Uani 1 1 d . . . . .
H185 H -0.018556 0.286421 0.645808 0.094 Uiso 1 1 calc R U . . .
C186 C -0.05469(15) 0.26268(12) 0.46975(12) 0.0639(9) Uani 1 1 d . . . . .
C187 C -0.04503(14) 0.21575(11) 0.45370(12) 0.0620(9) Uani 1 1 d . . . . .
H187 H -0.033918 0.185749 0.476241 0.074 Uiso 1 1 calc R U . . .
C188 C -0.05154(14) 0.21216(11) 0.40445(12) 0.0594(8) Uani 1 1 d . . . . .
C189 C -0.07109(14) 0.25544(12) 0.37284(12) 0.0640(9) Uani 1 1 d . . . . .
H189 H -0.077701 0.252860 0.340196 0.077 Uiso 1 1 calc R U . . .
C190 C -0.08133(15) 0.30337(11) 0.38850(12) 0.0651(9) Uani 1 1 d . . . . .
C191 C -0.07148(15) 0.30662(12) 0.43608(12) 0.0653(9) Uani 1 1 d . . . . .
H191 H -0.076140 0.339050 0.446140 0.078 Uiso 1 1 calc R U . . .
C192 C -0.10050(17) 0.35010(12) 0.35356(11) 0.0629(9) Uani 1 1 d . . . . .
C193 C -0.06933(16) 0.39296(13) 0.34472(12) 0.0706(10) Uani 1 1 d . . . . .
H193 H -0.034490 0.392161 0.360340 0.085 Uiso 1 1 calc R U . . .
C194 C -0.08929(19) 0.43755(12) 0.31267(12) 0.0693(10) Uani 1 1 d . . . . .
C195 C -0.14156(19) 0.43790(13) 0.29136(12) 0.0713(10) Uani 1 1 d . . . . .
H195 H -0.156144 0.468324 0.270958 0.086 Uiso 1 1 calc R U . . .
C196 C -0.17324(18) 0.39587(14) 0.29860(13) 0.0739(10) Uani 1 1 d . . . . .
C197 C -0.15134(18) 0.35231(13) 0.32997(12) 0.0706(10) Uani 1 1 d . . . . .
H197 H -0.172020 0.322891 0.335478 0.085 Uiso 1 1 calc R U . . .
C198 C -0.05590(19) 0.48312(12) 0.30274(12) 0.0740(10) Uani 1 1 d . . . . .
C199 C 0.00936(18) 0.48076(11) 0.28529(12) 0.0716(10) Uani 1 1 d . . . . .
H199 H 0.033474 0.449031 0.279120 0.086 Uiso 1 1 calc R U . . .
C200 C 0.04026(17) 0.52329(12) 0.27665(12) 0.0750(10) Uani 1 1 d . . . . .
C201 C 0.00352(19) 0.56933(12) 0.28618(14) 0.0883(12) Uani 1 1 d . . . . .
H201 H 0.024040 0.598634 0.282002 0.106 Uiso 1 1 calc R U . . .
C202 C -0.06297(19) 0.57370(14) 0.30177(17) 0.0962(13) Uani 1 1 d . . . . .
C203 C -0.09121(18) 0.53046(13) 0.31102(14) 0.0898(12) Uani 1 1 d . . . . .
H203 H -0.135796 0.532416 0.323347 0.108 Uiso 1 1 calc R U . . .
C204 C 0.35309(19) 0.32624(12) -0.00291(11) 0.0694(10) Uani 1 1 d . . . . .
C205 C 0.30784(18) 0.29933(12) -0.00924(10) 0.0646(9) Uani 1 1 d . . . . .
H205 H 0.265027 0.314922 -0.005487 0.078 Uiso 1 1 calc R U . . .
C206 C 0.32283(18) 0.24978(12) -0.02100(11) 0.0688(10) Uani 1 1 d . . . . .
C207 C 0.38605(18) 0.22884(12) -0.02590(11) 0.0695(10) Uani 1 1 d . . . . .
H207 H 0.397511 0.195186 -0.033445 0.083 Uiso 1 1 calc R U . . .
C208 C 0.43280(17) 0.25406(12) -0.02044(11) 0.0647(9) Uani 1 1 d . . . . .
C209 C 0.41638(17) 0.30408(11) -0.00961(11) 0.0688(9) Uani 1 1 d . . . . .
H209 H 0.448281 0.322703 -0.006858 0.083 Uiso 1 1 calc R U . . .
C210 C 0.27329(17) 0.22126(12) -0.02563(11) 0.0604(9) Uani 1 1 d . . . . .
C211 C 0.27087(16) 0.17143(12) -0.00138(11) 0.0629(9) Uani 1 1 d . . . . .
H211 H 0.300185 0.155749 0.019647 0.076 Uiso 1 1 calc R U . . .
C212 C 0.22485(18) 0.14414(12) -0.00799(11) 0.0671(10) Uani 1 1 d . . . . .
C213 C 0.18311(18) 0.16787(14) -0.03933(12) 0.0795(11) Uani 1 1 d . . . . .
H213 H 0.153045 0.148808 -0.044519 0.095 Uiso 1 1 calc R U . . .
C214 C 0.1831(2) 0.21815(15) -0.06352(13) 0.0812(11) Uani 1 1 d . . . . .
C215 C 0.2296(2) 0.24341(13) -0.05578(14) 0.0827(11) Uani 1 1 d . . . . .
H215 H 0.231568 0.277719 -0.072031 0.099 Uiso 1 1 calc R U . . .
C216 C 0.22111(16) 0.09028(12) 0.01793(12) 0.0684(9) Uani 1 1 d . . . . .
C217 C 0.21429(15) 0.07747(12) 0.07106(12) 0.0630(9) Uani 1 1 d . . . . .
H217 H 0.211705 0.103185 0.091103 0.076 Uiso 1 1 calc R U . . .
C218 C 0.21128(14) 0.02689(11) 0.09473(11) 0.0600(8) Uani 1 1 d . . . . .
C219 C 0.21725(18) -0.00970(12) 0.06386(13) 0.0811(11) Uani 1 1 d . . . . .
H219 H 0.218493 -0.044401 0.079452 0.097 Uiso 1 1 calc R U . . .
C220 C 0.2214(2) 0.00163(13) 0.01262(13) 0.0893(13) Uani 1 1 d . . . . .
C221 C 0.22437(17) 0.05194(12) -0.01041(12) 0.0752(10) Uani 1 1 d . . . . .
H221 H 0.228730 0.060394 -0.046477 0.090 Uiso 1 1 calc R U . . .
C222 C 0.20510(16) 0.01286(11) 0.15056(11) 0.0621(9) Uani 1 1 d . . . . .
C223 C 0.14864(15) 0.03107(11) 0.18395(12) 0.0634(9) Uani 1 1 d . . . . .
H223 H 0.114256 0.050682 0.170296 0.076 Uiso 1 1 calc R U . . .
C224 C 0.14434(15) 0.01992(11) 0.23657(11) 0.0578(8) Uani 1 1 d . . . . .
C225 C 0.19194(15) -0.01108(10) 0.25768(11) 0.0584(8) Uani 1 1 d . . . . .
H225 H 0.186995 -0.019276 0.293809 0.070 Uiso 1 1 calc R U . . .
C226 C 0.24821(14) -0.03073(10) 0.22560(11) 0.0544(8) Uani 1 1 d . . . . .
C227 C 0.25257(16) -0.01647(11) 0.17261(11) 0.0644(9) Uani 1 1 d . . . . .
H227 H 0.290767 -0.027803 0.150576 0.077 Uiso 1 1 calc R U . . .
C228 C 0.29865(16) -0.06206(11) 0.24780(11) 0.0546(8) Uani 1 1 d . . . . .
C229 C 0.36130(17) -0.05011(11) 0.23424(10) 0.0592(9) Uani 1 1 d . . . . .
H229 H 0.370228 -0.019706 0.211268 0.071 Uiso 1 1 calc R U . . .
C230 C 0.41035(15) -0.08154(11) 0.25355(10) 0.0541(8) Uani 1 1 d . . . . .
C231 C 0.39658(17) -0.12598(11) 0.28724(11) 0.0605(8) Uani 1 1 d . . . . .
H231 H 0.429866 -0.147601 0.300713 0.073 Uiso 1 1 calc R U . . .
C232 C 0.33522(17) -0.13975(11) 0.30185(10) 0.0587(8) Uani 1 1 d . . . . .
C233 C 0.28867(16) -0.10731(12) 0.28155(11) 0.0634(9) Uani 1 1 d . . . . .
H233 H 0.246819 -0.116238 0.291094 0.076 Uiso 1 1 calc R U . . .
C234 C 0.47574(15) -0.06839(11) 0.23802(10) 0.0574(8) Uani 1 1 d . . . . .
C235 C 0.49116(16) -0.02289(11) 0.24395(11) 0.0616(8) Uani 1 1 d . . . . .
H235 H 0.458834 0.000318 0.260303 0.074 Uiso 1 1 calc R U . . .
C236 C 0.55167(16) -0.00960(11) 0.22713(10) 0.0590(8) Uani 1 1 d . . . . .
C237 C 0.59901(16) -0.04325(10) 0.20311(11) 0.0675(9) Uani 1 1 d . . . . .
H237 H 0.640584 -0.034034 0.190917 0.081 Uiso 1 1 calc R U . . .
C238 C 0.58681(17) -0.09084(12) 0.19640(11) 0.0686(9) Uani 1 1 d . . . . .
C239 C 0.52495(18) -0.10227(11) 0.21370(11) 0.0705(10) Uani 1 1 d . . . . .
H239 H 0.515404 -0.133871 0.209051 0.085 Uiso 1 1 calc R U . . .
C240 C 0.56511(14) 0.04101(11) 0.23235(11) 0.0573(8) Uani 1 1 d . . . . .
C241 C 0.55249(14) 0.05828(11) 0.27934(11) 0.0610(9) Uani 1 1 d . . . . .
H241 H 0.536523 0.036299 0.309663 0.073 Uiso 1 1 calc R U . . .
C242 C 0.56267(14) 0.10671(11) 0.28286(11) 0.0558(8) Uani 1 1 d . . . . .
C243 C 0.58840(14) 0.13806(11) 0.23843(12) 0.0600(8) Uani 1 1 d . . . . .
H243 H 0.596897 0.170851 0.240527 0.072 Uiso 1 1 calc R U . . .
C244 C 0.60186(14) 0.12183(10) 0.19077(11) 0.0573(8) Uani 1 1 d . . . . .
C245 C 0.58974(15) 0.07321(11) 0.18922(12) 0.0622(9) Uani 1 1 d . . . . .
H245 H 0.598853 0.061818 0.157076 0.075 Uiso 1 1 calc R U . . .
C246 C 0.62960(16) 0.15464(10) 0.14267(11) 0.0549(8) Uani 1 1 d . . . . .
C247 C 0.59806(16) 0.16416(10) 0.10133(12) 0.0614(9) Uani 1 1 d . . . . .
H247 H 0.558385 0.152379 0.105192 0.074 Uiso 1 1 calc R U . . .
C248 C 0.62623(17) 0.19129(11) 0.05450(12) 0.0626(9) Uani 1 1 d . . . . .
C249 C 0.6840(2) 0.20807(11) 0.04995(13) 0.0707(10) Uani 1 1 d . . . . .
H249 H 0.702953 0.226436 0.018177 0.085 Uiso 1 1 calc R U . . .
C250 C 0.71546(17) 0.19871(12) 0.09092(14) 0.0704(9) Uani 1 1 d . . . . .
C251 C 0.68664(16) 0.17208(11) 0.13673(12) 0.0620(8) Uani 1 1 d . . . . .
H251 H 0.707036 0.165654 0.165002 0.074 Uiso 1 1 calc R U . . .
C252 C 0.59418(16) 0.20030(11) 0.01057(11) 0.0644(9) Uani 1 1 d . . . . .
C253 C 0.53124(16) 0.22304(11) 0.01509(12) 0.0637(9) Uani 1 1 d . . . . .
H253 H 0.509538 0.234447 0.046209 0.076 Uiso 1 1 calc R U . . .
C254 C 0.49958(16) 0.22937(11) -0.02504(12) 0.0669(9) Uani 1 1 d . . . . .
C255 C 0.53241(18) 0.21172(12) -0.07017(11) 0.0789(11) Uani 1 1 d . . . . .
H255 H 0.511162 0.215237 -0.097630 0.095 Uiso 1 1 calc R U . . .
C256 C 0.5943(2) 0.18949(14) -0.07605(13) 0.0928(13) Uani 1 1 d D . . . .
C257 C 0.62406(19) 0.18429(13) -0.03585(13) 0.0879(12) Uani 1 1 d . . . . .
H257 H 0.667035 0.169075 -0.039823 0.105 Uiso 1 1 calc R U . . .

loop_
_atom_site_aniso_label
_atom_site_aniso_U_11
_atom_site_aniso_U_22
_atom_site_aniso_U_33
_atom_site_aniso_U_23
_atom_site_aniso_U_13
_atom_site_aniso_U_12
N1 0.083(6) 0.102(7) 0.135(6) -0.071(5) 0.026(4) -0.037(4)
N2 0.149(3) 0.0469(16) 0.0514(17) 0.0016(13) 0.0014(17) 0.0066(16)
N3 0.075(2) 0.138(3) 0.0683(19) -0.0440(19) -0.0286(16) 0.0247(19)
N1' 0.083(6) 0.102(7) 0.135(6) -0.071(5) 0.026(4) -0.037(4)
O1 0.068(7) 0.079(6) 0.156(5) -0.084(6) 0.038(5) -0.010(4)
O2 0.055(6) 0.072(7) 0.154(4) -0.069(6) 0.041(5) -0.002(4)
O3 0.146(6) 0.0722(17) 0.0612(19) -0.0116(14) 0.008(3) 0.006(2)
O4 0.162(3) 0.0534(14) 0.0765(16) -0.0168(12) -0.0020(15) 0.0038(14)
O5 0.112(2) 0.237(4) 0.111(2) -0.111(2) -0.0508(18) 0.081(2)
O6 0.100(2) 0.169(3) 0.0831(17) -0.0729(18) -0.0331(15) 0.0332(18)
O1' 0.068(7) 0.079(6) 0.156(5) -0.084(6) 0.038(5) -0.010(4)
O2' 0.055(6) 0.072(7) 0.154(4) -0.069(6) 0.041(5) -0.002(4)
O3' 0.146(6) 0.0722(17) 0.0612(19) -0.0116(14) 0.008(3) 0.006(2)
C1 0.084(4) 0.059(3) 0.095(4) -0.034(3) 0.000(3) -0.002(3)
C2 0.072(3) 0.072(3) 0.072(3) -0.034(3) 0.004(3) -0.012(3)
C3 0.115(5) 0.119(5) 0.192(5) -0.098(5) 0.022(4) -0.045(4)
C4 0.114(4) 0.149(4) 0.218(7) -0.108(5) -0.018(6) -0.028(4)
C5 0.122(5) 0.115(6) 0.251(7) -0.060(6) -0.038(5) -0.011(5)
C6 0.166(6) 0.164(8) 0.262(10) -0.063(7) -0.048(7) -0.003(6)
C7 0.135(7) 0.168(7) 0.264(10) -0.051(7) -0.012(7) 0.012(6)
C8 0.235(8) 0.090(7) 0.266(9) -0.079(6) -0.047(7) -0.037(6)
C9 0.141(5) 0.146(5) 0.216(7) -0.090(5) 0.008(6) -0.065(4)
C10 0.200(8) 0.231(7) 0.225(7) -0.115(6) -0.006(7) -0.042(6)
C11 0.237(8) 0.195(8) 0.266(8) -0.134(7) -0.013(7) 0.008(7)
C12 0.218(10) 0.288(9) 0.249(9) -0.043(9) -0.019(9) 0.004(9)
C13 0.201(8) 0.160(6) 0.114(5) -0.080(5) -0.016(5) 0.018(6)
C14 0.119(4) 0.104(3) 0.091(3) -0.037(3) -0.003(3) -0.005(3)
C15 0.166(5) 0.146(4) 0.144(4) -0.028(3) -0.005(4) -0.026(4)
C16 0.176(6) 0.178(5) 0.173(5) -0.026(4) -0.004(4) -0.014(4)
C17 0.147(5) 0.165(5) 0.193(6) -0.054(4) 0.012(4) -0.012(4)
C18 0.139(5) 0.156(5) 0.194(6) -0.059(4) 0.012(4) 0.007(4)
C19 0.134(5) 0.127(4) 0.177(5) -0.038(4) 0.014(4) -0.021(3)
C20 0.184(5) 0.133(4) 0.148(4) -0.016(3) -0.015(4) -0.028(4)
C21 0.160(5) 0.149(4) 0.143(4) -0.030(3) -0.022(4) -0.030(4)
C22 0.198(6) 0.192(5) 0.157(5) -0.035(4) 0.013(4) -0.010(5)
C23 0.154(6) 0.234(7) 0.225(7) -0.062(5) -0.005(5) -0.029(5)
C24 0.153(6) 0.223(7) 0.295(9) -0.115(7) -0.024(6) -0.007(5)
C25 0.137(4) 0.141(4) 0.096(3) -0.045(3) -0.042(3) 0.006(3)
C26 0.147(4) 0.144(4) 0.165(4) -0.048(4) -0.073(3) -0.014(3)
C27 0.142(5) 0.191(5) 0.207(5) -0.018(5) -0.062(4) -0.027(4)
C28 0.113(4) 0.177(5) 0.161(5) -0.021(4) -0.011(4) 0.003(4)
C29 0.156(5) 0.193(6) 0.175(5) -0.041(5) -0.020(4) -0.002(4)
C30 0.200(7) 0.193(6) 0.189(6) 0.007(5) -0.033(5) -0.048(5)
C31 0.181(5) 0.160(5) 0.171(5) -0.014(4) -0.051(4) -0.025(4)
C32 0.236(6) 0.211(6) 0.164(5) -0.001(5) -0.069(5) -0.012(5)
C33 0.268(8) 0.229(7) 0.203(7) 0.022(6) -0.103(6) -0.011(6)
C34 0.281(8) 0.180(6) 0.156(5) -0.033(4) -0.064(5) -0.013(5)
C35 0.233(7) 0.160(5) 0.144(5) -0.044(4) -0.065(5) 0.015(5)
C36 0.132(4) 0.088(3) 0.156(4) -0.009(3) 0.011(3) -0.041(3)
C37 0.127(5) 0.144(5) 0.331(9) -0.004(5) 0.053(5) -0.066(4)
C38 0.199(6) 0.131(4) 0.154(5) -0.022(4) 0.018(4) -0.089(4)
C39 0.176(6) 0.122(4) 0.215(6) -0.007(4) -0.039(5) -0.081(4)
C40 0.278(7) 0.109(4) 0.080(3) -0.047(3) 0.016(4) -0.072(4)
C41 0.354(9) 0.142(5) 0.111(4) -0.056(3) -0.016(5) -0.102(5)
C42 0.319(8) 0.119(4) 0.083(3) -0.066(3) 0.006(4) -0.054(4)
C43 0.279(8) 0.149(5) 0.121(4) -0.085(4) 0.026(4) 0.031(5)
C44 0.116(3) 0.076(2) 0.084(3) -0.006(2) -0.025(2) -0.025(2)
C45 0.173(5) 0.183(5) 0.106(4) 0.044(3) -0.035(3) -0.089(4)
C46 0.145(4) 0.098(3) 0.078(3) -0.019(2) -0.029(3) -0.009(3)
C47 0.208(6) 0.084(3) 0.122(4) 0.005(3) -0.039(4) 0.010(3)
C48 0.061(3) 0.188(4) 0.123(3) -0.118(3) 0.008(2) 0.005(3)
C49 0.098(5) 0.123(5) 0.170(6) -0.112(5) 0.019(4) 0.021(4)
C50 0.104(4) 0.131(5) 0.163(5) -0.122(5) 0.018(4) 0.021(3)
C51 0.116(5) 0.146(5) 0.107(4) -0.082(4) -0.001(4) 0.039(4)
C52 0.120(4) 0.091(3) 0.091(3) -0.015(2) -0.045(3) 0.004(2)
C53 0.184(5) 0.104(3) 0.101(3) -0.027(2) -0.076(3) 0.006(3)
C54 0.121(4) 0.151(4) 0.117(4) -0.035(3) -0.026(3) -0.018(3)
C55 0.153(4) 0.108(3) 0.145(4) -0.024(3) -0.081(3) -0.018(3)
C56 0.094(3) 0.072(3) 0.225(6) -0.070(3) 0.010(3) 0.010(2)
C57 0.112(5) 0.077(3) 0.212(8) -0.082(4) 0.009(5) 0.026(3)
C58 0.147(6) 0.077(3) 0.162(6) -0.070(4) 0.081(6) 0.001(4)
C59 0.151(7) 0.130(5) 0.165(7) -0.097(5) 0.039(5) 0.037(5)
C60 0.157(4) 0.082(3) 0.124(4) -0.016(3) -0.084(3) 0.020(3)
C61 0.198(7) 0.243(7) 0.216(6) -0.110(6) -0.108(5) 0.122(6)
C62 0.232(7) 0.157(5) 0.128(4) 0.017(4) -0.098(4) -0.001(4)
C63 0.186(6) 0.184(6) 0.172(5) -0.049(4) -0.111(5) 0.046(5)
C64 0.259(6) 0.081(3) 0.079(3) -0.043(2) -0.050(3) 0.010(3)
C65 0.211(6) 0.098(3) 0.116(3) -0.062(3) -0.046(3) 0.003(3)
C66 0.263(7) 0.137(4) 0.154(5) -0.108(4) 0.052(5) -0.025(4)
C67 0.283(7) 0.117(4) 0.126(4) -0.066(3) -0.091(4) 0.012(4)
C68 0.097(3) 0.067(2) 0.0531(19) -0.0104(16) -0.0082(18) -0.0084(18)
C69 0.100(3) 0.122(3) 0.061(2) 0.003(2) 0.007(2) -0.001(2)
C70 0.145(4) 0.087(3) 0.082(3) -0.006(2) -0.022(2) -0.039(2)
C71 0.106(3) 0.070(2) 0.075(2) -0.0040(18) -0.012(2) -0.011(2)
C72 0.097(3) 0.080(3) 0.142(4) -0.077(3) 0.043(3) -0.011(2)
C73 0.127(5) 0.206(8) 0.126(5) -0.128(6) -0.016(4) 0.064(5)
C74 0.094(4) 0.114(3) 0.129(4) -0.066(3) 0.006(3) 0.037(3)
C75 0.096(5) 0.097(4) 0.158(6) -0.032(4) -0.002(4) 0.040(3)
C76 0.092(3) 0.085(3) 0.076(2) -0.019(2) 0.004(2) -0.026(2)
C77 0.092(3) 0.117(3) 0.135(4) -0.027(3) -0.018(3) -0.022(3)
C78 0.141(4) 0.103(3) 0.107(3) -0.029(2) -0.019(3) -0.052(3)
C79 0.106(3) 0.127(3) 0.090(3) -0.015(2) 0.001(2) -0.057(3)
C80 0.118(5) 0.095(5) 0.044(3) -0.020(3) 0.014(3) 0.012(4)
C81 0.165(6) 0.110(4) 0.070(3) -0.043(3) 0.015(4) -0.002(4)
C82 0.159(7) 0.111(4) 0.040(3) -0.027(3) 0.013(4) 0.045(4)
C83 0.111(6) 0.185(7) 0.095(6) -0.076(5) 0.007(4) 0.017(5)
C1' 0.084(4) 0.059(3) 0.095(4) -0.034(3) 0.000(3) -0.002(3)
C2' 0.072(3) 0.072(3) 0.072(3) -0.034(3) 0.004(3) -0.012(3)
C3' 0.115(5) 0.119(5) 0.192(5) -0.098(5) 0.022(4) -0.045(4)
C4' 0.114(4) 0.149(4) 0.218(7) -0.108(5) -0.018(6) -0.028(4)
C5' 0.122(5) 0.115(6) 0.251(7) -0.060(6) -0.038(5) -0.011(5)
C6' 0.166(6) 0.164(8) 0.262(10) -0.063(7) -0.048(7) -0.003(6)
C7' 0.135(7) 0.168(7) 0.264(10) -0.051(7) -0.012(7) 0.012(6)
C8' 0.235(8) 0.090(7) 0.266(9) -0.079(6) -0.047(7) -0.037(6)
C9' 0.141(5) 0.146(5) 0.216(7) -0.090(5) 0.008(6) -0.065(4)
C10' 0.200(8) 0.231(7) 0.225(7) -0.115(6) -0.006(7) -0.042(6)
C11' 0.237(8) 0.195(8) 0.266(8) -0.134(7) -0.013(7) 0.008(7)
C12' 0.218(10) 0.288(9) 0.249(9) -0.043(9) -0.019(9) 0.004(9)
C13' 0.201(8) 0.160(6) 0.114(5) -0.080(5) -0.016(5) 0.018(6)
C49' 0.098(5) 0.123(5) 0.170(6) -0.112(5) 0.019(4) 0.021(4)
C50' 0.104(4) 0.131(5) 0.163(5) -0.122(5) 0.018(4) 0.021(3)
C51' 0.116(5) 0.146(5) 0.107(4) -0.082(4) -0.001(4) 0.039(4)
C57' 0.112(5) 0.077(3) 0.212(8) -0.082(4) 0.009(5) 0.026(3)
C58' 0.147(6) 0.077(3) 0.162(6) -0.070(4) 0.081(6) 0.001(4)
C59' 0.151(7) 0.130(5) 0.165(7) -0.097(5) 0.039(5) 0.037(5)
C73' 0.127(5) 0.206(8) 0.126(5) -0.128(6) -0.016(4) 0.064(5)
C74' 0.094(4) 0.114(3) 0.129(4) -0.066(3) 0.006(3) 0.037(3)
C75' 0.096(5) 0.097(4) 0.158(6) -0.032(4) -0.002(4) 0.040(3)
C80' 0.118(5) 0.095(5) 0.044(3) -0.020(3) 0.014(3) 0.012(4)
C81' 0.165(6) 0.110(4) 0.070(3) -0.043(3) 0.015(4) -0.002(4)
C82' 0.159(7) 0.111(4) 0.040(3) -0.027(3) 0.013(4) 0.045(4)
C83' 0.111(6) 0.185(7) 0.095(6) -0.076(5) 0.007(4) 0.017(5)
C84 0.0546(19) 0.0452(16) 0.0420(16) -0.0230(13) -0.0012(14) 0.0001(14)
C85 0.0520(19) 0.0418(16) 0.0476(16) -0.0255(13) -0.0037(14) 0.0069(13)
C86 0.0514(18) 0.0495(16) 0.0455(16) -0.0195(13) -0.0021(14) 0.0063(14)
C87 0.059(2) 0.0616(18) 0.0530(18) -0.0348(15) 0.0176(15) -0.0106(16)
C88 0.064(2) 0.066(2) 0.069(2) -0.0441(16) -0.0004(17) -0.0022(17)
C89 0.0557(19) 0.0539(17) 0.0514(17) -0.0299(14) 0.0006(15) 0.0101(15)
C90 0.059(2) 0.0479(16) 0.0443(16) -0.0261(13) 0.0015(14) 0.0024(15)
C91 0.060(2) 0.0428(16) 0.0499(17) -0.0260(13) -0.0010(15) 0.0044(14)
C92 0.062(2) 0.0504(17) 0.0509(17) -0.0248(14) -0.0066(15) 0.0022(15)
C93 0.067(2) 0.0637(19) 0.0610(19) -0.0425(16) 0.0126(17) 0.0016(17)
C94 0.060(2) 0.066(2) 0.065(2) -0.0391(16) 0.0174(16) -0.0081(17)
C95 0.0521(19) 0.0593(18) 0.0534(17) -0.0330(15) -0.0014(15) 0.0073(15)
C96 0.056(2) 0.0553(17) 0.0499(17) -0.0265(14) 0.0011(15) 0.0015(15)
C97 0.070(2) 0.071(2) 0.0564(19) -0.0363(16) -0.0039(17) 0.0103(18)
C98 0.058(2) 0.076(2) 0.068(2) -0.0357(17) 0.0125(17) -0.0087(18)
C99 0.069(2) 0.066(2) 0.087(2) -0.0377(18) 0.0135(19) -0.0125(17)
C100 0.058(2) 0.069(2) 0.071(2) -0.0407(17) 0.0032(17) -0.0039(17)
C101 0.060(2) 0.0526(17) 0.0498(17) -0.0220(14) 0.0003(15) -0.0032(15)
C102 0.063(2) 0.0494(17) 0.0541(18) -0.0251(14) 0.0015(15) -0.0037(15)
C103 0.071(2) 0.0544(18) 0.0505(18) -0.0282(15) 0.0041(16) 0.0006(16)
C104 0.074(2) 0.069(2) 0.085(2) -0.0451(18) 0.000(2) -0.0159(18)
C105 0.070(2) 0.073(2) 0.075(2) -0.0452(18) 0.0137(18) -0.0210(18)
C106 0.0590(19) 0.0401(15) 0.0499(18) -0.0190(13) -0.0052(14) 0.0085(13)
C107 0.087(2) 0.0406(16) 0.0439(17) -0.0209(14) 0.0069(16) 0.0097(15)
C108 0.084(2) 0.0531(19) 0.0510(19) -0.0230(16) 0.0111(16) 0.0050(16)
C109 0.075(2) 0.0438(16) 0.0463(17) -0.0200(14) 0.0014(15) 0.0106(14)
C110 0.070(2) 0.0502(18) 0.0443(17) -0.0147(15) 0.0008(15) 0.0072(15)
C111 0.060(2) 0.0500(18) 0.0557(19) -0.0314(15) -0.0008(15) 0.0060(14)
C112 0.0583(19) 0.0452(17) 0.0618(19) -0.0249(15) -0.0082(15) 0.0015(14)
C113 0.079(2) 0.0426(17) 0.0540(19) -0.0224(15) 0.0109(16) 0.0106(15)
C114 0.105(3) 0.0468(18) 0.054(2) -0.0217(16) 0.0051(18) 0.0160(17)
C115 0.082(2) 0.0421(17) 0.0535(19) -0.0198(15) 0.0004(16) 0.0074(15)
C116 0.081(2) 0.0404(16) 0.0542(19) -0.0162(15) -0.0012(16) 0.0098(15)
C117 0.085(2) 0.0484(18) 0.058(2) -0.0164(16) -0.0019(17) 0.0043(16)
C118 0.103(3) 0.0492(19) 0.070(2) -0.0215(18) 0.010(2) 0.0095(17)
C119 0.105(3) 0.0450(18) 0.066(2) -0.0133(17) -0.0026(19) 0.0058(17)
C120 0.090(3) 0.0458(18) 0.057(2) -0.0122(16) -0.0010(17) 0.0075(16)
C121 0.086(2) 0.0487(18) 0.0549(19) -0.0202(16) 0.0015(17) 0.0078(16)
C122 0.081(2) 0.0489(18) 0.0495(19) -0.0212(15) 0.0036(16) 0.0046(15)
C123 0.085(2) 0.0536(19) 0.057(2) -0.0208(17) 0.0088(17) 0.0024(16)
C124 0.135(3) 0.056(2) 0.062(2) -0.0216(18) 0.001(2) 0.008(2)
C125 0.120(3) 0.061(2) 0.056(2) -0.0154(18) 0.001(2) 0.0067(19)
C126 0.153(4) 0.060(2) 0.062(2) -0.0100(19) 0.011(2) 0.004(2)
C127 0.120(3) 0.063(2) 0.071(3) -0.027(2) 0.010(2) -0.001(2)
C128 0.0567(19) 0.0438(15) 0.0429(16) -0.0209(13) -0.0027(14) -0.0011(13)
C129 0.065(2) 0.0609(18) 0.0469(17) -0.0362(14) -0.0054(16) 0.0085(15)
C130 0.057(2) 0.070(2) 0.0587(19) -0.0376(16) -0.0063(16) 0.0166(16)
C131 0.0492(19) 0.0512(16) 0.0483(17) -0.0241(13) -0.0009(15) 0.0095(13)
C132 0.0515(19) 0.0458(16) 0.0453(16) -0.0193(13) 0.0024(15) 0.0021(13)
C133 0.0530(19) 0.0429(15) 0.0424(16) -0.0213(13) 0.0031(14) 0.0047(13)
C134 0.0583(19) 0.0503(16) 0.0455(17) -0.0247(13) 0.0002(15) 0.0057(14)
C135 0.068(2) 0.0586(18) 0.0537(18) -0.0331(15) -0.0034(17) 0.0180(15)
C136 0.064(2) 0.079(2) 0.0594(19) -0.0408(16) -0.0116(17) 0.0141(17)
C137 0.054(2) 0.0526(17) 0.0572(18) -0.0309(14) 0.0064(16) 0.0051(14)
C138 0.0503(19) 0.0628(18) 0.0570(18) -0.0301(15) -0.0055(15) 0.0060(15)
C139 0.051(2) 0.0679(19) 0.0535(18) -0.0289(15) -0.0063(16) 0.0020(15)
C140 0.074(2) 0.088(2) 0.062(2) -0.0365(18) -0.0126(19) 0.0083(19)
C141 0.067(2) 0.094(2) 0.060(2) -0.0320(18) -0.0178(18) 0.0038(19)
C142 0.048(2) 0.082(2) 0.0535(19) -0.0331(16) -0.0041(16) 0.0059(16)
C143 0.054(2) 0.0657(19) 0.0504(17) -0.0325(15) 0.0084(16) -0.0019(15)
C144 0.056(2) 0.0523(17) 0.0453(17) -0.0177(13) 0.0024(15) 0.0033(14)
C145 0.049(2) 0.070(2) 0.067(2) -0.0333(16) 0.0009(17) 0.0053(15)
C146 0.058(2) 0.118(3) 0.072(2) -0.048(2) -0.0181(19) 0.026(2)
C147 0.074(3) 0.108(3) 0.058(2) -0.0469(19) -0.0091(19) 0.021(2)
C148 0.085(3) 0.162(4) 0.092(3) -0.079(3) -0.030(2) 0.045(3)
C149 0.091(3) 0.110(3) 0.067(2) -0.046(2) -0.008(2) 0.012(2)
C150 0.086(3) 0.0414(17) 0.071(2) -0.0201(16) 0.001(2) 0.0029(16)
C151 0.091(3) 0.0403(17) 0.077(2) -0.0211(16) 0.007(2) 0.0090(16)
C152 0.089(3) 0.0507(18) 0.068(2) -0.0287(16) 0.004(2) 0.0074(17)
C153 0.079(3) 0.0445(17) 0.076(2) -0.0252(16) 0.007(2) 0.0043(16)
C154 0.084(3) 0.0431(17) 0.068(2) -0.0284(15) -0.005(2) 0.0106(16)
C155 0.084(3) 0.0478(18) 0.067(2) -0.0205(15) -0.0031(19) 0.0047(16)
C156 0.072(2) 0.0497(19) 0.082(3) -0.0376(19) 0.010(2) -0.0021(17)
C157 0.075(3) 0.055(2) 0.080(3) -0.033(2) 0.014(2) -0.0063(17)
C158 0.064(2) 0.067(2) 0.095(3) -0.046(2) 0.004(2) -0.0044(18)
C159 0.092(3) 0.066(2) 0.089(3) -0.034(2) 0.009(2) -0.014(2)
C160 0.074(3) 0.076(3) 0.096(3) -0.026(2) -0.004(2) -0.021(2)
C161 0.086(3) 0.063(2) 0.084(3) -0.0226(19) 0.012(2) -0.006(2)
C162 0.079(2) 0.065(2) 0.067(2) -0.0317(19) 0.0087(18) -0.0141(17)
C163 0.072(2) 0.060(2) 0.081(3) -0.0372(19) 0.0136(18) -0.0052(16)
C164 0.070(2) 0.062(2) 0.061(2) -0.0291(18) 0.0056(17) -0.0094(16)
C165 0.122(3) 0.077(2) 0.061(2) -0.0388(18) 0.018(2) -0.025(2)
C166 0.148(4) 0.071(3) 0.081(3) -0.039(2) 0.038(3) -0.031(2)
C167 0.110(3) 0.071(2) 0.088(3) -0.043(2) 0.023(2) -0.018(2)
C168 0.073(2) 0.075(2) 0.0503(18) -0.0362(16) 0.0056(17) -0.0069(18)
C169 0.070(2) 0.073(2) 0.0525(18) -0.0322(16) 0.0101(16) -0.0186(17)
C170 0.075(2) 0.061(2) 0.0478(18) -0.0318(15) 0.0007(16) -0.0013(17)
C171 0.068(2) 0.0557(18) 0.0531(18) -0.0262(15) 0.0006(16) -0.0021(16)
C172 0.064(2) 0.0566(19) 0.0512(18) -0.0262(15) 0.0002(16) 0.0008(15)
C173 0.068(2) 0.067(2) 0.062(2) -0.0400(17) 0.0063(17) -0.0007(17)
C174 0.068(2) 0.0578(19) 0.063(2) -0.0348(17) -0.0066(18) 0.0015(17)
C175 0.081(3) 0.0522(18) 0.0540(19) -0.0296(15) 0.0006(19) 0.0005(17)
C176 0.070(2) 0.0534(18) 0.051(2) -0.0286(16) -0.0038(17) 0.0043(16)
C177 0.081(3) 0.060(2) 0.066(2) -0.0318(18) 0.0015(19) -0.0072(17)
C178 0.089(3) 0.062(2) 0.062(2) -0.0201(17) -0.016(2) -0.0064(19)
C179 0.077(2) 0.0605(19) 0.055(2) -0.0227(17) -0.0041(19) -0.0007(17)
C180 0.061(2) 0.0658(19) 0.0559(19) -0.0334(15) 0.0054(16) -0.0053(16)
C181 0.073(2) 0.0640(19) 0.057(2) -0.0326(15) 0.0074(17) -0.0041(17)
C182 0.064(2) 0.0574(18) 0.059(2) -0.0288(15) -0.0044(17) 0.0016(16)
C183 0.067(2) 0.071(2) 0.077(2) -0.0472(18) 0.0025(18) 0.0053(16)
C184 0.073(3) 0.085(2) 0.078(2) -0.0510(19) -0.001(2) 0.0095(19)
C185 0.082(3) 0.086(2) 0.070(2) -0.0517(19) 0.007(2) -0.006(2)
C186 0.068(2) 0.061(2) 0.056(2) -0.0268(17) 0.0081(16) 0.0008(16)
C187 0.056(2) 0.0643(19) 0.064(2) -0.0303(16) 0.0025(16) 0.0004(15)
C188 0.055(2) 0.0532(18) 0.064(2) -0.0230(16) 0.0065(16) -0.0010(15)
C189 0.060(2) 0.072(2) 0.0586(19) -0.0316(17) 0.0009(16) 0.0014(16)
C190 0.071(2) 0.0577(19) 0.063(2) -0.0257(17) -0.0043(17) 0.0074(16)
C191 0.071(2) 0.059(2) 0.063(2) -0.0341(17) 0.0020(17) 0.0041(16)
C192 0.076(2) 0.058(2) 0.0516(19) -0.0274(16) 0.0039(18) -0.0023(17)
C193 0.070(2) 0.072(2) 0.067(2) -0.0342(18) 0.0065(17) 0.0005(19)
C194 0.081(3) 0.055(2) 0.062(2) -0.0254(17) 0.0067(19) 0.0081(18)
C195 0.086(3) 0.066(2) 0.060(2) -0.0238(17) -0.010(2) 0.004(2)
C196 0.089(3) 0.072(2) 0.063(2) -0.0252(19) -0.0148(19) -0.001(2)
C197 0.089(3) 0.067(2) 0.058(2) -0.0224(17) -0.007(2) -0.0110(19)
C198 0.095(3) 0.054(2) 0.067(2) -0.0284(16) 0.0015(19) 0.0018(19)
C199 0.081(3) 0.0435(18) 0.079(2) -0.0217(16) 0.0038(19) 0.0081(17)
C200 0.087(3) 0.054(2) 0.073(2) -0.0307(17) 0.0120(19) 0.0051(18)
C201 0.097(3) 0.056(2) 0.113(3) -0.050(2) -0.009(2) 0.0078(19)
C202 0.072(3) 0.070(2) 0.145(4) -0.057(2) 0.005(2) 0.005(2)
C203 0.087(3) 0.058(2) 0.118(3) -0.047(2) 0.016(2) -0.0051(19)
C204 0.090(3) 0.058(2) 0.0440(18) -0.0113(15) 0.0091(17) 0.005(2)
C205 0.077(2) 0.065(2) 0.0432(17) -0.0242(15) 0.0025(16) 0.0120(18)
C206 0.087(3) 0.068(2) 0.0439(18) -0.0165(15) -0.0048(17) 0.008(2)
C207 0.085(3) 0.061(2) 0.0525(19) -0.0303(15) 0.0038(17) 0.017(2)
C208 0.075(2) 0.060(2) 0.0508(19) -0.0245(15) 0.0104(17) 0.0009(18)
C209 0.083(3) 0.0614(19) 0.0575(19) -0.0286(15) 0.0008(17) 0.0049(17)
C210 0.080(3) 0.049(2) 0.0471(18) -0.0166(15) -0.0089(17) 0.0102(17)
C211 0.072(2) 0.066(2) 0.0509(18) -0.0302(16) -0.0095(16) 0.0115(17)
C212 0.083(3) 0.066(2) 0.0463(18) -0.0240(16) -0.0046(18) 0.0137(19)
C213 0.083(3) 0.088(3) 0.063(2) -0.019(2) -0.0164(19) 0.014(2)
C214 0.095(3) 0.074(3) 0.070(2) -0.016(2) -0.023(2) 0.015(2)
C215 0.106(3) 0.052(2) 0.082(3) -0.0194(18) -0.011(2) 0.010(2)
C216 0.084(2) 0.065(2) 0.055(2) -0.0277(17) -0.0143(17) 0.0141(17)
C217 0.074(2) 0.063(2) 0.057(2) -0.0308(16) -0.0146(16) 0.0054(16)
C218 0.068(2) 0.059(2) 0.0515(19) -0.0280(16) -0.0048(15) 0.0081(15)
C219 0.118(3) 0.062(2) 0.060(2) -0.0293(17) -0.013(2) 0.0118(19)
C220 0.146(4) 0.068(2) 0.057(2) -0.0359(18) -0.030(2) 0.021(2)
C221 0.110(3) 0.063(2) 0.0493(18) -0.0223(17) -0.0148(18) 0.0116(19)
C222 0.077(2) 0.0559(18) 0.0511(19) -0.0295(15) -0.0049(17) 0.0107(16)
C223 0.075(2) 0.0570(18) 0.060(2) -0.0300(15) -0.0117(17) 0.0076(15)
C224 0.070(2) 0.0559(18) 0.0475(19) -0.0308(14) 0.0009(16) -0.0011(16)
C225 0.074(2) 0.0478(17) 0.0507(17) -0.0231(14) -0.0021(16) 0.0002(15)
C226 0.067(2) 0.0479(16) 0.0506(19) -0.0215(14) -0.0085(16) -0.0032(15)
C227 0.074(2) 0.0653(19) 0.052(2) -0.0329(16) 0.0007(17) 0.0042(17)
C228 0.072(2) 0.0497(18) 0.0436(17) -0.0221(15) -0.0051(16) -0.0050(16)
C229 0.086(3) 0.0469(17) 0.0436(17) -0.0170(13) -0.0065(17) -0.0050(17)
C230 0.067(2) 0.0520(18) 0.0427(17) -0.0239(15) -0.0008(16) -0.0034(16)
C231 0.080(3) 0.061(2) 0.0409(17) -0.0154(15) -0.0131(16) -0.0033(17)
C232 0.074(2) 0.0590(19) 0.0410(17) -0.0121(14) -0.0031(16) -0.0097(18)
C233 0.074(2) 0.064(2) 0.0506(18) -0.0288(17) 0.0056(17) -0.0063(17)
C234 0.073(2) 0.0530(18) 0.0420(16) -0.0185(14) -0.0012(15) 0.0017(16)
C235 0.066(2) 0.061(2) 0.0572(19) -0.0295(15) -0.0035(16) 0.0031(16)
C236 0.068(2) 0.0574(19) 0.0466(17) -0.0202(14) -0.0021(16) 0.0040(16)
C237 0.081(2) 0.0498(18) 0.0602(19) -0.0273(15) 0.0146(17) 0.0054(16)
C238 0.071(2) 0.063(2) 0.060(2) -0.0239(16) 0.0154(17) -0.0017(17)
C239 0.098(3) 0.0495(18) 0.0573(19) -0.0244(15) 0.0036(19) 0.0000(17)
C240 0.061(2) 0.0529(18) 0.056(2) -0.0270(16) -0.0035(16) 0.0089(15)
C241 0.062(2) 0.0605(19) 0.0501(18) -0.0215(15) 0.0107(15) 0.0047(15)
C242 0.058(2) 0.0550(18) 0.0560(19) -0.0255(16) -0.0093(15) 0.0048(15)
C243 0.061(2) 0.0509(17) 0.069(2) -0.0294(17) -0.0109(17) 0.0095(15)
C244 0.065(2) 0.0499(17) 0.0531(19) -0.0236(15) -0.0003(15) 0.0053(14)
C245 0.073(2) 0.0566(19) 0.0518(19) -0.0283(16) 0.0056(16) 0.0021(16)
C246 0.061(2) 0.0483(17) 0.051(2) -0.0234(14) 0.0026(17) 0.0007(15)
C247 0.070(2) 0.0550(18) 0.053(2) -0.0262(15) 0.0058(18) 0.0014(15)
C248 0.069(2) 0.0554(19) 0.060(2) -0.0278(16) 0.0037(19) 0.0001(17)
C249 0.097(3) 0.0536(19) 0.055(2) -0.0215(15) 0.003(2) -0.0034(19)
C250 0.078(3) 0.060(2) 0.072(2) -0.0259(18) -0.001(2) -0.0101(17)
C251 0.068(2) 0.0601(19) 0.059(2) -0.0278(16) -0.0033(17) -0.0071(17)
C252 0.074(2) 0.0613(19) 0.052(2) -0.0232(15) 0.0054(17) -0.0028(17)
C253 0.070(2) 0.069(2) 0.0515(19) -0.0355(15) 0.0044(17) -0.0013(17)
C254 0.077(2) 0.068(2) 0.057(2) -0.0366(16) -0.0053(18) 0.0075(17)
C255 0.100(3) 0.087(2) 0.0473(19) -0.0385(17) -0.0081(18) 0.019(2)
C256 0.103(3) 0.111(3) 0.057(2) -0.050(2) -0.011(2) 0.044(2)
C257 0.101(3) 0.096(3) 0.059(2) -0.0444(19) -0.002(2) 0.026(2)

loop_
_atom_type_symbol
_atom_type_description
_atom_type_scat_dispersion_real
_atom_type_scat_dispersion_imag
_atom_type_scat_source
C C 0.0181 0.0091 'International Tables Vol C Tables 4.2.6.8 and 6.1.1.4'
H H 0.0000 0.0000 'International Tables Vol C Tables 4.2.6.8 and 6.1.1.4'
N N 0.0311 0.0180 'International Tables Vol C Tables 4.2.6.8 and 6.1.1.4'
O O 0.0492 0.0322 'International Tables Vol C Tables 4.2.6.8 and 6.1.1.4'

loop_
_geom_angle_atom_site_label_1
_geom_angle_atom_site_label_2
_geom_angle_atom_site_label_3
_geom_angle
_geom_angle_site_symmetry_1
_geom_angle_site_symmetry_3
_geom_angle_publ_flag
C1 N1 C2 122.5(16) . . ?
C1 N1 C3 118.5(15) . . ?
C2 N1 C3 118.6(13) . . ?
C126 N2 C127 121.9(3) . . ?
C126 N2 C14 119.9(2) . . ?
C127 N2 C14 118.1(2) . . ?
C149 N3 C148 122.4(3) . . ?
C149 N3 C25 119.5(3) . . ?
C148 N3 C25 118.0(3) . . ?
C2' N1' C1' 121.6(18) . . ?
C2' N1' C3' 116.8(16) . . ?
C1' N1' C3' 119.8(19) . . ?
O1 C1 N1 122.6(13) . . ?
O1 C1 C105 115.5(8) . . ?
N1 C1 C105 118.8(10) . . ?
O2 C2 N1 123.2(12) . . ?
O2 C2 C99 112.5(8) . . ?
N1 C2 C99 115.5(9) . . ?
N1 C3 C4 104.4(8) . . ?
N1 C3 C9 119.0(8) . . ?
C4 C3 C9 115.3(3) . . ?
N1 C3 H3 105.7 . . ?
C4 C3 H3 105.7 . . ?
C9 C3 H3 105.7 . . ?
C3 C4 C5 112.7(5) . . ?
C3 C4 H4A 109.0 . . ?
C5 C4 H4A 109.0 . . ?
C3 C4 H4B 109.0 . . ?
C5 C4 H4B 109.0 . . ?
H4A C4 H4B 107.8 . . ?
C6 C5 C4 109.2(3) . . ?
C6 C5 H5A 109.8 . . ?
C4 C5 H5A 109.8 . . ?
C6 C5 H5B 109.8 . . ?
C4 C5 H5B 109.8 . . ?
H5A C5 H5B 108.3 . . ?
C7 C6 C5 107.8 . . ?
C7 C6 H6A 110.1 . . ?
C5 C6 H6A 110.1 . . ?
C7 C6 H6B 110.1 . . ?
C5 C6 H6B 110.1 . . ?
H6A C6 H6B 108.5 . . ?
C8 C7 C6 108.6 . . ?
C8 C7 H7A 110.0 . . ?
C6 C7 H7A 110.0 . . ?
C8 C7 H7B 110.0 . . ?
C6 C7 H7B 110.0 . . ?
H7A C7 H7B 108.3 . . ?
C7 C8 H8A 109.5 . . ?
C7 C8 H8B 109.5 . . ?
H8A C8 H8B 109.5 . . ?
C7 C8 H8C 109.5 . . ?
H8A C8 H8C 109.5 . . ?
H8B C8 H8C 109.5 . . ?
C3 C9 C10 116.2(4) . . ?
C3 C9 H9A 108.2 . . ?
C10 C9 H9A 108.2 . . ?
C3 C9 H9B 108.2 . . ?
C10 C9 H9B 108.2 . . ?
H9A C9 H9B 107.4 . . ?
C11 C10 C9 100.5(5) . . ?
C11 C10 H10A 111.7 . . ?
C9 C10 H10A 111.7 . . ?
C11 C10 H10B 111.7 . . ?
C9 C10 H10B 111.7 . . ?
H10A C10 H10B 109.4 . . ?
C10 C11 C12 114.8(4) . . ?
C10 C11 H11A 108.6 . . ?
C12 C11 H11A 108.6 . . ?
C10 C11 H11B 108.6 . . ?
C12 C11 H11B 108.6 . . ?
H11A C11 H11B 107.5 . . ?
C11 C12 C13 98.9 . . ?
C11 C12 H12A 112.0 . . ?
C13 C12 H12A 112.0 . . ?
C11 C12 H12B 112.0 . . ?
C13 C12 H12B 112.0 . . ?
H12A C12 H12B 109.7 . . ?
C12 C13 H13A 109.5 . . ?
C12 C13 H13B 109.5 . . ?
H13A C13 H13B 109.5 . . ?
C12 C13 H13C 109.5 . . ?
H13A C13 H13C 109.5 . . ?
H13B C13 H13C 109.5 . . ?
N2 C14 C20 111.34(15) . . ?
N2 C14 C15 114.71(15) . . ?
C20 C14 C15 118.1 . . ?
N2 C14 H14 103.5 . . ?
C20 C14 H14 103.5 . . ?
C15 C14 H14 103.5 . . ?
C16 C15 C14 122.1 . . ?
C16 C15 H15A 106.8 . . ?
C14 C15 H15A 106.8 . . ?
C16 C15 H15B 106.8 . . ?
C14 C15 H15B 106.8 . . ?
H15A C15 H15B 106.7 . . ?
C15 C16 C17 119.8 . . ?
C15 C16 H16A 107.4 . . ?
C17 C16 H16A 107.4 . . ?
C15 C16 H16B 107.4 . . ?
C17 C16 H16B 107.4 . . ?
H16A C16 H16B 106.9 . . ?
C18 C17 C16 118.4 . . ?
C18 C17 H17A 107.7 . . ?
C16 C17 H17A 107.7 . . ?
C18 C17 H17B 107.7 . . ?
C16 C17 H17B 107.7 . . ?
H17A C17 H17B 107.1 . . ?
C17 C18 C19 118.3 . . ?
C17 C18 H18A 107.7 . . ?
C19 C18 H18A 107.7 . . ?
C17 C18 H18B 107.7 . . ?
C19 C18 H18B 107.7 . . ?
H18A C18 H18B 107.1 . . ?
C18 C19 H19A 109.5 . . ?
C18 C19 H19B 109.5 . . ?
H19A C19 H19B 109.5 . . ?
C18 C19 H19C 109.5 . . ?
H19A C19 H19C 109.5 . . ?
H19B C19 H19C 109.5 . . ?
C14 C20 C21 115.8 . . ?
C14 C20 H20A 108.3 . . ?
C21 C20 H20A 108.3 . . ?
C14 C20 H20B 108.3 . . ?
C21 C20 H20B 108.3 . . ?
H20A C20 H20B 107.4 . . ?
C22 C21 C20 118.3 . . ?
C22 C21 H21A 107.7 . . ?
C20 C21 H21A 107.7 . . ?
C22 C21 H21B 107.7 . . ?
C20 C21 H21B 107.7 . . ?
H21A C21 H21B 107.1 . . ?
C21 C22 C23 124.4 . . ?
C21 C22 H22A 106.2 . . ?
C23 C22 H22A 106.2 . . ?
C21 C22 H22B 106.2 . . ?
C23 C22 H22B 106.2 . . ?
H22A C22 H22B 106.4 . . ?
C22 C23 C24 118.7 . . ?
C22 C23 H23A 107.6 . . ?
C24 C23 H23A 107.6 . . ?
C22 C23 H23B 107.6 . . ?
C24 C23 H23B 107.6 . . ?
H23A C23 H23B 107.1 . . ?
C23 C24 H24A 109.5 . . ?
C23 C24 H24B 109.5 . . ?
H24A C24 H24B 109.5 . . ?
C23 C24 H24C 109.5 . . ?
H24A C24 H24C 109.5 . . ?
H24B C24 H24C 109.5 . . ?
C31 C25 C26 124.1 . . ?
C31 C25 N3 114.47(14) . . ?
C26 C25 N3 111.10(14) . . ?
C31 C25 H25 100.7 . . ?
C26 C25 H25 100.7 . . ?
N3 C25 H25 100.7 . . ?
C25 C26 C27 121.6 . . ?
C25 C26 H26A 106.9 . . ?
C27 C26 H26A 106.9 . . ?
C25 C26 H26B 106.9 . . ?
C27 C26 H26B 106.9 . . ?
H26A C26 H26B 106.7 . . ?
C26 C27 C28 119.7 . . ?
C26 C27 H27A 107.4 . . ?
C28 C27 H27A 107.4 . . ?
C26 C27 H27B 107.4 . . ?
C28 C27 H27B 107.4 . . ?
H27A C27 H27B 106.9 . . ?
C29 C28 C27 109.6 . . ?
C29 C28 H28A 109.7 . . ?
C27 C28 H28A 109.7 . . ?
C29 C28 H28B 109.7 . . ?
C27 C28 H28B 109.7 . . ?
H28A C28 H28B 108.2 . . ?
C30 C29 C28 130.2 . . ?
C30 C29 H29A 104.7 . . ?
C28 C29 H29A 104.7 . . ?
C30 C29 H29B 104.7 . . ?
C28 C29 H29B 104.7 . . ?
H29A C29 H29B 105.7 . . ?
C29 C30 H30A 109.5 . . ?
C29 C30 H30B 109.5 . . ?
H30A C30 H30B 109.5 . . ?
C29 C30 H30C 109.5 . . ?
H30A C30 H30C 109.5 . . ?
H30B C30 H30C 109.5 . . ?
C32 C31 C25 123.2 . . ?
C32 C31 H31A 106.5 . . ?
C25 C31 H31A 106.5 . . ?
C32 C31 H31B 106.5 . . ?
C25 C31 H31B 106.5 . . ?
H31A C31 H31B 106.5 . . ?
C31 C32 C33 128.7 . . ?
C31 C32 H32A 105.1 . . ?
C33 C32 H32A 105.1 . . ?
C31 C32 H32B 105.1 . . ?
C33 C32 H32B 105.1 . . ?
H32A C32 H32B 105.9 . . ?
C34 C33 C32 118.9 . . ?
C34 C33 H33A 107.6 . . ?
C32 C33 H33A 107.6 . . ?
C34 C33 H33B 107.6 . . ?
C32 C33 H33B 107.6 . . ?
H33A C33 H33B 107.0 . . ?
C35 C34 C33 122.0 . . ?
C35 C34 H34A 106.8 . . ?
C33 C34 H34A 106.8 . . ?
C35 C34 H34B 106.8 . . ?
C33 C34 H34B 106.8 . . ?
H34A C34 H34B 106.7 . . ?
C34 C35 H35A 109.5 . . ?
C34 C35 H35B 109.5 . . ?
H35A C35 H35B 109.5 . . ?
C34 C35 H35C 109.5 . . ?
H35A C35 H35C 109.5 . . ?
H35B C35 H35C 109.5 . . ?
C38 C36 C160 115.51(19) . . ?
C38 C36 C37 108.4 . . ?
C160 C36 C37 109.14(13) . . ?
C38 C36 C39 102.6 . . ?
C160 C36 C39 111.23(17) . . ?
C37 C36 C39 109.8 . . ?
C36 C37 H37A 109.5 . . ?
C36 C37 H37B 109.5 . . ?
H37A C37 H37B 109.5 . . ?
C36 C37 H37C 109.5 . . ?
H37A C37 H37C 109.5 . . ?
H37B C37 H37C 109.5 . . ?
C36 C38 H38A 109.5 . . ?
C36 C38 H38B 109.5 . . ?
H38A C38 H38B 109.5 . . ?
C36 C38 H38C 109.5 . . ?
H38A C38 H38C 109.5 . . ?
H38B C38 H38C 109.5 . . ?
C36 C39 H39A 109.5 . . ?
C36 C39 H39B 109.5 . . ?
H39A C39 H39B 109.5 . . ?
C36 C39 H39C 109.5 . . ?
H39A C39 H39C 109.5 . . ?
H39B C39 H39C 109.5 . . ?
C43 C40 C42 110.2 . . ?
C43 C40 C166 112.1(2) . . ?
C42 C40 C166 112.41(17) . . ?
C43 C40 C41 107.7 . . ?
C42 C40 C41 106.8 . . ?
C166 C40 C41 107.40(16) . . ?
C40 C41 H41A 109.5 . . ?
C40 C41 H41B 109.5 . . ?
H41A C41 H41B 109.5 . . ?
C40 C41 H41C 109.5 . . ?
H41A C41 H41C 109.5 . . ?
H41B C41 H41C 109.5 . . ?
C40 C42 H42A 109.5 . . ?
C40 C42 H42B 109.5 . . ?
H42A C42 H42B 109.5 . . ?
C40 C42 H42C 109.5 . . ?
H42A C42 H42C 109.5 . . ?
H42B C42 H42C 109.5 . . ?
C40 C43 H43A 109.5 . . ?
C40 C43 H43B 109.5 . . ?
H43A C43 H43B 109.5 . . ?
C40 C43 H43C 109.5 . . ?
H43A C43 H43C 109.5 . . ?
H43B C43 H43C 109.5 . . ?
C45 C44 C46 114.4 . . ?
C45 C44 C178 113.67(17) . . ?
C46 C44 C178 109.07(13) . . ?
C45 C44 C47 105.5 . . ?
C46 C44 C47 105.3 . . ?
C178 C44 C47 108.41(13) . . ?
C44 C45 H45A 109.5 . . ?
C44 C45 H45B 109.5 . . ?
H45A C45 H45B 109.5 . . ?
C44 C45 H45C 109.5 . . ?
H45A C45 H45C 109.5 . . ?
H45B C45 H45C 109.5 . . ?
C44 C46 H46A 109.5 . . ?
C44 C46 H46B 109.5 . . ?
H46A C46 H46B 109.5 . . ?
C44 C46 H46C 109.5 . . ?
H46A C46 H46C 109.5 . . ?
H46B C46 H46C 109.5 . . ?
C44 C47 H47A 109.5 . . ?
C44 C47 H47B 109.5 . . ?
H47A C47 H47B 109.5 . . ?
C44 C47 H47C 109.5 . . ?
H47A C47 H47C 109.5 . . ?
H47B C47 H47C 109.5 . . ?
C50 C48 C49 118.5 . . ?
C59' C48 C50' 120.9 . . ?
C59' C48 C184 109.70(15) . . ?
C50 C48 C184 121.82(16) . . ?
C49 C48 C184 115.82(16) . . ?
C50' C48 C184 111.26(16) . . ?
C59' C48 C51' 113.1 . . ?
C50' C48 C51' 97.1 . . ?
C184 C48 C51' 102.84(15) . . ?
C50 C48 C51 93.1 . . ?
C49 C48 C51 95.8 . . ?
C184 C48 C51 100.77(15) . . ?
C48 C49 H49A 109.5 . . ?
C48 C49 H49B 109.5 . . ?
H49A C49 H49B 109.5 . . ?
C48 C49 H49C 109.5 . . ?
H49A C49 H49C 109.5 . . ?
H49B C49 H49C 109.5 . . ?
C48 C50 H50A 109.5 . . ?
C48 C50 H50B 109.5 . . ?
H50A C50 H50B 109.5 . . ?
C48 C50 H50C 109.5 . . ?
H50A C50 H50C 109.5 . . ?
H50B C50 H50C 109.5 . . ?
C48 C51 H51A 109.5 . . ?
C48 C51 H51B 109.5 . . ?
H51A C51 H51B 109.5 . . ?
C48 C51 H51C 109.5 . . ?
H51A C51 H51C 109.5 . . ?
H51B C51 H51C 109.5 . . ?
C196 C52 C55 112.90(16) . . ?
C196 C52 C54 109.81(13) . . ?
C55 C52 C54 106.3 . . ?
C196 C52 C53 110.28(12) . . ?
C55 C52 C53 109.3 . . ?
C54 C52 C53 108.1 . . ?
C52 C53 H53A 109.5 . . ?
C52 C53 H53B 109.5 . . ?
H53A C53 H53B 109.5 . . ?
C52 C53 H53C 109.5 . . ?
H53A C53 H53C 109.5 . . ?
H53B C53 H53C 109.5 . . ?
C52 C54 H54A 109.5 . . ?
C52 C54 H54B 109.5 . . ?
H54A C54 H54B 109.5 . . ?
C52 C54 H54C 109.5 . . ?
H54A C54 H54C 109.5 . . ?
H54B C54 H54C 109.5 . . ?
C52 C55 H55A 109.5 . . ?
C52 C55 H55B 109.5 . . ?
H55A C55 H55B 109.5 . . ?
C52 C55 H55C 109.5 . . ?
H55A C55 H55C 109.5 . . ?
H55B C55 H55C 109.5 . . ?
C49' C56 C58' 119.7 . . ?
C57 C56 C58 118.5 . . ?
C57 C56 C202 127.35(17) . . ?
C49' C56 C202 113.76(17) . . ?
C58' C56 C202 102.63(17) . . ?
C58 C56 C202 110.66(17) . . ?
C49' C56 C57' 108.9 . . ?
C58' C56 C57' 100.4 . . ?
C202 C56 C57' 110.50(17) . . ?
C57 C56 C59 102.2 . . ?
C58 C56 C59 86.2 . . ?
C202 C56 C59 98.67(17) . . ?
C56 C57 H57A 109.5 . . ?
C56 C57 H57B 109.5 . . ?
H57A C57 H57B 109.5 . . ?
C56 C57 H57C 109.5 . . ?
H57A C57 H57C 109.5 . . ?
H57B C57 H57C 109.5 . . ?
C56 C58 H58A 109.5 . . ?
C56 C58 H58B 109.5 . . ?
H58A C58 H58B 109.5 . . ?
C56 C58 H58C 109.5 . . ?
H58A C58 H58C 109.5 . . ?
H58B C58 H58C 109.5 . . ?
C56 C59 H59A 109.5 . . ?
C56 C59 H59B 109.5 . . ?
H59A C59 H59B 109.5 . . ?
C56 C59 H59C 109.5 . . ?
H59A C59 H59C 109.5 . . ?
H59B C59 H59C 109.5 . . ?
C63 C60 C214 115.36(18) . . ?
C63 C60 C61 115.5 . . ?
C214 C60 C61 110.73(13) . . ?
C63 C60 C62 98.5 . . ?
C214 C60 C62 109.46(17) . . ?
C61 C60 C62 106.0 . . ?
C60 C61 H61A 109.5 . . ?
C60 C61 H61B 109.5 . . ?
H61A C61 H61B 109.5 . . ?
C60 C61 H61C 109.5 . . ?
H61A C61 H61C 109.5 . . ?
H61B C61 H61C 109.5 . . ?
C60 C62 H62A 109.5 . . ?
C60 C62 H62B 109.5 . . ?
H62A C62 H62B 109.5 . . ?
C60 C62 H62C 109.5 . . ?
H62A C62 H62C 109.5 . . ?
H62B C62 H62C 109.5 . . ?
C60 C63 H63A 109.5 . . ?
C60 C63 H63B 109.5 . . ?
H63A C63 H63B 109.5 . . ?
C60 C63 H63C 109.5 . . ?
H63A C63 H63C 109.5 . . ?
H63B C63 H63C 109.5 . . ?
C66 C64 C65 109.9 . . ?
C66 C64 C220 111.29(17) . . ?
C65 C64 C220 114.73(15) . . ?
C66 C64 C67 108.0 . . ?
C65 C64 C67 105.5 . . ?
C220 C64 C67 107.06(15) . . ?
C64 C65 H65A 109.5 . . ?
C64 C65 H65B 109.5 . . ?
H65A C65 H65B 109.5 . . ?
C64 C65 H65C 109.5 . . ?
H65A C65 H65C 109.5 . . ?
H65B C65 H65C 109.5 . . ?
C64 C66 H66A 109.5 . . ?
C64 C66 H66B 109.5 . . ?
H66A C66 H66B 109.5 . . ?
C64 C66 H66C 109.5 . . ?
H66A C66 H66C 109.5 . . ?
H66B C66 H66C 109.5 . . ?
C64 C67 H67A 109.5 . . ?
C64 C67 H67B 109.5 . . ?
H67A C67 H67B 109.5 . . ?
C64 C67 H67C 109.5 . . ?
H67A C67 H67C 109.5 . . ?
H67B C67 H67C 109.5 . . ?
C71 C68 C232 112.38(15) . . ?
C71 C68 C69 109.2 . . ?
C232 C68 C69 110.88(11) . . ?
C71 C68 C70 107.9 . . ?
C232 C68 C70 107.95(11) . . ?
C69 C68 C70 108.4 . . ?
C68 C69 H69A 109.5 . . ?
C68 C69 H69B 109.5 . . ?
H69A C69 H69B 109.5 . . ?
C68 C69 H69C 109.5 . . ?
H69A C69 H69C 109.5 . . ?
H69B C69 H69C 109.5 . . ?
C68 C70 H70A 109.5 . . ?
C68 C70 H70B 109.5 . . ?
H70A C70 H70B 109.5 . . ?
C68 C70 H70C 109.5 . . ?
H70A C70 H70C 109.5 . . ?
H70B C70 H70C 109.5 . . ?
C68 C71 H71A 109.5 . . ?
C68 C71 H71B 109.5 . . ?
H71A C71 H71B 109.5 . . ?
C68 C71 H71C 109.5 . . ?
H71A C71 H71C 109.5 . . ?
H71B C71 H71C 109.5 . . ?
C73 C72 C74 115.1 . . ?
C75' C72 C238 113.56(14) . . ?
C73 C72 C238 113.91(15) . . ?
C74 C72 C238 115.77(15) . . ?
C73 C72 C75 106.7 . . ?
C74 C72 C75 96.3 . . ?
C238 C72 C75 106.61(13) . . ?
C75' C72 C74' 127.5 . . ?
C238 C72 C74' 109.52(15) . . ?
C75' C72 C73' 106.6 . . ?
C238 C72 C73' 96.27(13) . . ?
C74' C72 C73' 96.9 . . ?
C72 C73 H73A 109.5 . . ?
C72 C73 H73B 109.5 . . ?
H73A C73 H73B 109.5 . . ?
C72 C73 H73C 109.5 . . ?
H73A C73 H73C 109.5 . . ?
H73B C73 H73C 109.5 . . ?
C72 C74 H74A 109.5 . . ?
C72 C74 H74B 109.5 . . ?
H74A C74 H74B 109.5 . . ?
C72 C74 H74C 109.5 . . ?
H74A C74 H74C 109.5 . . ?
H74B C74 H74C 109.5 . . ?
C72 C75 H75A 109.5 . . ?
C72 C75 H75B 109.5 . . ?
H75A C75 H75B 109.5 . . ?
C72 C75 H75C 109.5 . . ?
H75A C75 H75C 109.5 . . ?
H75B C75 H75C 109.5 . . ?
C77 C76 C78 107.8 . . ?
C77 C76 C79 109.5 . . ?
C78 C76 C79 109.8 . . ?
C77 C76 C250 108.65(12) . . ?
C78 C76 C250 108.92(12) . . ?
C79 C76 C250 112.04(15) . . ?
C76 C77 H77A 109.5 . . ?
C76 C77 H77B 109.5 . . ?
H77A C77 H77B 109.5 . . ?
C76 C77 H77C 109.5 . . ?
H77A C77 H77C 109.5 . . ?
H77B C77 H77C 109.5 . . ?
C76 C78 H78A 109.5 . . ?
C76 C78 H78B 109.5 . . ?
H78A C78 H78B 109.5 . . ?
C76 C78 H78C 109.5 . . ?
H78A C78 H78C 109.5 . . ?
H78B C78 H78C 109.5 . . ?
C76 C79 H79A 109.5 . . ?
C76 C79 H79B 109.5 . . ?
H79A C79 H79B 109.5 . . ?
C76 C79 H79C 109.5 . . ?
H79A C79 H79C 109.5 . . ?
H79B C79 H79C 109.5 . . ?
C81 C80 C256 115.90(17) . . ?
C81 C80 C83 113.4 . . ?
C256 C80 C83 107.23(17) . . ?
C81 C80 C82 107.1 . . ?
C256 C80 C82 105.23(15) . . ?
C83 C80 C82 107.4 . . ?
C80 C81 H81A 109.5 . . ?
C80 C81 H81B 109.5 . . ?
H81A C81 H81B 109.5 . . ?
C80 C81 H81C 109.5 . . ?
H81A C81 H81C 109.5 . . ?
H81B C81 H81C 109.5 . . ?
C80 C82 H82A 109.5 . . ?
C80 C82 H82B 109.5 . . ?
H82A C82 H82B 109.5 . . ?
C80 C82 H82C 109.5 . . ?
H82A C82 H82C 109.5 . . ?
H82B C82 H82C 109.5 . . ?
C80 C83 H83A 109.5 . . ?
C80 C83 H83B 109.5 . . ?
H83A C83 H83B 109.5 . . ?
C80 C83 H83C 109.5 . . ?
H83A C83 H83C 109.5 . . ?
H83B C83 H83C 109.5 . . ?
O1' C1' N1' 115.0(14) . . ?
O1' C1' C105 124.6(7) . . ?
N1' C1' C105 117.9(12) . . ?
O2' C2' N1' 109.2(12) . . ?
O2' C2' C99 119.2(11) . . ?
N1' C2' C99 117.5(10) . . ?
N1' C3' C9' 117.8(8) . . ?
N1' C3' C4' 120.2(9) . . ?
C9' C3' C4' 116.2 . . ?
N1' C3' H3' 98.0 . . ?
C9' C3' H3' 98.0 . . ?
C4' C3' H3' 98.0 . . ?
C3' C4' C5' 115.0 . . ?
C3' C4' H4'1 108.5 . . ?
C5' C4' H4'1 108.5 . . ?
C3' C4' H4'2 108.5 . . ?
C5' C4' H4'2 108.5 . . ?
H4'1 C4' H4'2 107.5 . . ?
C4' C5' C6' 109.6 . . ?
C4' C5' H5'1 109.7 . . ?
C6' C5' H5'1 109.7 . . ?
C4' C5' H5'2 109.7 . . ?
C6' C5' H5'2 109.7 . . ?
H5'1 C5' H5'2 108.2 . . ?
C7' C6' C5' 110.5 . . ?
C7' C6' H6'1 109.6 . . ?
C5' C6' H6'1 109.6 . . ?
C7' C6' H6'2 109.6 . . ?
C5' C6' H6'2 109.6 . . ?
H6'1 C6' H6'2 108.1 . . ?
C8' C7' C6' 113.4 . . ?
C8' C7' H7'1 108.9 . . ?
C6' C7' H7'1 108.9 . . ?
C8' C7' H7'2 108.9 . . ?
C6' C7' H7'2 108.9 . . ?
H7'1 C7' H7'2 107.7 . . ?
C7' C8' H8'1 109.5 . . ?
C7' C8' H8'2 109.5 . . ?
H8'1 C8' H8'2 109.5 . . ?
C7' C8' H8'3 109.5 . . ?
H8'1 C8' H8'3 109.5 . . ?
H8'2 C8' H8'3 109.5 . . ?
C10' C9' C3' 112.3 . . ?
C10' C9' H9'1 109.1 . . ?
C3' C9' H9'1 109.1 . . ?
C10' C9' H9'2 109.1 . . ?
C3' C9' H9'2 109.1 . . ?
H9'1 C9' H9'2 107.9 . . ?
C11' C10' C9' 120.8 . . ?
C11' C10' H10C 107.1 . . ?
C9' C10' H10C 107.1 . . ?
C11' C10' H10D 107.1 . . ?
C9' C10' H10D 107.1 . . ?
H10C C10' H10D 106.8 . . ?
C10' C11' C12' 112.2 . . ?
C10' C11' H11C 109.2 . . ?
C12' C11' H11C 109.2 . . ?
C10' C11' H11D 109.2 . . ?
C12' C11' H11D 109.2 . . ?
H11C C11' H11D 107.9 . . ?
C13' C12' C11' 120.1 . . ?
C13' C12' H12C 107.3 . . ?
C11' C12' H12C 107.3 . . ?
C13' C12' H12D 107.3 . . ?
C11' C12' H12D 107.3 . . ?
H12C C12' H12D 106.9 . . ?
C12' C13' H13D 109.5 . . ?
C12' C13' H13E 109.5 . . ?
H13D C13' H13E 109.5 . . ?
C12' C13' H13F 109.5 . . ?
H13D C13' H13F 109.5 . . ?
H13E C13' H13F 109.5 . . ?
C56 C49' H49D 109.5 . . ?
C56 C49' H49E 109.5 . . ?
H49D C49' H49E 109.5 . . ?
C56 C49' H49F 109.5 . . ?
H49D C49' H49F 109.5 . . ?
H49E C49' H49F 109.5 . . ?
C48 C50' H50D 109.5 . . ?
C48 C50' H50E 109.5 . . ?
H50D C50' H50E 109.5 . . ?
C48 C50' H50F 109.5 . . ?
H50D C50' H50F 109.5 . . ?
H50E C50' H50F 109.5 . . ?
C48 C51' H51D 109.5 . . ?
C48 C51' H51E 109.5 . . ?
H51D C51' H51E 109.5 . . ?
C48 C51' H51F 109.5 . . ?
H51D C51' H51F 109.5 . . ?
H51E C51' H51F 109.5 . . ?
C56 C57' H57D 109.5 . . ?
C56 C57' H57E 109.5 . . ?
H57D C57' H57E 109.5 . . ?
C56 C57' H57F 109.5 . . ?
H57D C57' H57F 109.5 . . ?
H57E C57' H57F 109.5 . . ?
C56 C58' H58D 109.5 . . ?
C56 C58' H58E 109.5 . . ?
H58D C58' H58E 109.5 . . ?
C56 C58' H58F 109.5 . . ?
H58D C58' H58F 109.5 . . ?
H58E C58' H58F 109.5 . . ?
C48 C59' H59D 109.5 . . ?
C48 C59' H59E 109.5 . . ?
H59D C59' H59E 109.5 . . ?
C48 C59' H59F 109.5 . . ?
H59D C59' H59F 109.5 . . ?
H59E C59' H59F 109.5 . . ?
C72 C73' H73D 109.5 . . ?
C72 C73' H73E 109.5 . . ?
H73D C73' H73E 109.5 . . ?
C72 C73' H73F 109.5 . . ?
H73D C73' H73F 109.5 . . ?
H73E C73' H73F 109.5 . . ?
C72 C74' H74D 109.5 . . ?
C72 C74' H74E 109.5 . . ?
H74D C74' H74E 109.5 . . ?
C72 C74' H74F 109.5 . . ?
H74D C74' H74F 109.5 . . ?
H74E C74' H74F 109.5 . . ?
C72 C75' H75D 109.5 . . ?
C72 C75' H75E 109.5 . . ?
H75D C75' H75E 109.5 . . ?
C72 C75' H75F 109.5 . . ?
H75D C75' H75F 109.5 . . ?
H75E C75' H75F 109.5 . . ?
C83' C80' C81' 109.9 . . ?
C83' C80' C82' 103.9 . . ?
C81' C80' C82' 116.1 . . ?
C83' C80' C256 107.17(17) . . ?
C81' C80' C256 114.10(15) . . ?
C82' C80' C256 104.75(13) . . ?
C80' C81' H81D 109.5 . . ?
C80' C81' H81E 109.5 . . ?
H81D C81' H81E 109.5 . . ?
C80' C81' H81F 109.5 . . ?
H81D C81' H81F 109.5 . . ?
H81E C81' H81F 109.5 . . ?
C80' C82' H82D 109.5 . . ?
C80' C82' H82E 109.5 . . ?
H82D C82' H82E 109.5 . . ?
C80' C82' H82F 109.5 . . ?
H82D C82' H82F 109.5 . . ?
H82E C82' H82F 109.5 . . ?
C80' C83' H83D 109.5 . . ?
C80' C83' H83E 109.5 . . ?
H83D C83' H83E 109.5 . . ?
C80' C83' H83F 109.5 . . ?
H83D C83' H83F 109.5 . . ?
H83E C83' H83F 109.5 . . ?
C128 C84 C106 115.9(2) . . ?
C128 C84 C86 113.2(2) . . ?
C106 C84 C86 116.1(2) . . ?
C128 C84 C85 103.5(2) . . ?
C106 C84 C85 103.47(19) . . ?
C86 C84 C85 102.0(2) . . ?
C112 C85 C92 116.3(2) . . ?
C112 C85 C134 114.3(2) . . ?
C92 C85 C134 112.6(2) . . ?
C112 C85 C84 104.0(2) . . ?
C92 C85 C84 104.4(2) . . ?
C134 C85 C84 103.3(2) . . ?
C87 C86 C91 118.1(3) . . ?
C87 C86 C84 130.4(2) . . ?
C91 C86 C84 111.6(2) . . ?
C86 C87 C88 118.4(2) . . ?
C86 C87 H87 120.8 . . ?
C88 C87 H87 120.8 . . ?
C87 C88 C89 124.9(2) . . ?
C87 C88 H88 117.6 . . ?
C89 C88 H88 117.6 . . ?
C88 C89 C90 116.6(3) . . ?
C88 C89 C102 125.9(2) . . ?
C90 C89 C102 117.6(2) . . ?
C91 C90 C89 117.5(2) . . ?
C91 C90 C95 118.4(2) . . ?
C89 C90 C95 124.1(3) . . ?
C90 C91 C86 124.4(2) . . ?
C90 C91 C92 124.0(2) . . ?
C86 C91 C92 111.6(3) . . ?
C93 C92 C91 117.0(3) . . ?
C93 C92 C85 132.5(3) . . ?
C91 C92 C85 110.2(2) . . ?
C94 C93 C92 120.5(3) . . ?
C94 C93 H93 119.7 . . ?
C92 C93 H93 119.7 . . ?
C93 C94 C95 124.2(2) . . ?
C93 C94 H94 117.9 . . ?
C95 C94 H94 117.9 . . ?
C94 C95 C96 126.1(2) . . ?
C94 C95 C90 115.6(3) . . ?
C96 C95 C90 118.2(2) . . ?
C97 C96 C95 123.2(2) . . ?
C97 C96 C101 118.0(3) . . ?
C95 C96 C101 118.8(2) . . ?
C98 C97 C96 120.8(3) . . ?
C98 C97 C188 116.2(3) . . ?
C96 C97 C188 123.1(3) . . ?
C99 C98 C97 121.5(3) . . ?
C99 C98 H98 119.2 . . ?
C97 C98 H98 119.2 . . ?
C98 C99 C100 118.3(3) . . ?
C98 C99 C2' 117.9(2) . . ?
C100 C99 C2' 122.9(2) . . ?
C98 C99 C2 118.6(3) . . ?
C100 C99 C2 121.8(3) . . ?
C101 C100 C99 122.2(3) . . ?
C101 C100 C105 121.6(3) . . ?
C99 C100 C105 116.2(3) . . ?
C100 C101 C102 118.0(2) . . ?
C100 C101 C96 118.7(2) . . ?
C102 C101 C96 123.3(3) . . ?
C103 C102 C101 120.1(3) . . ?
C103 C102 C89 122.2(2) . . ?
C101 C102 C89 117.7(2) . . ?
C102 C103 C104 119.6(2) . . ?
C102 C103 C224 125.6(3) . . ?
C104 C103 C224 114.8(2) . . ?
C105 C104 C103 122.5(3) . . ?
C105 C104 H104 118.8 . . ?
C103 C104 H104 118.8 . . ?
C104 C105 C100 118.1(3) . . ?
C104 C105 C1' 120.9(2) . . ?
C100 C105 C1' 119.8(2) . . ?
C104 C105 C1 118.4(3) . . ?
C100 C105 C1 121.6(3) . . ?
C107 C106 C111 118.2(3) . . ?
C107 C106 C84 131.0(2) . . ?
C111 C106 C84 110.8(2) . . ?
C106 C107 C108 118.2(2) . . ?
C106 C107 H107 120.9 . . ?
C108 C107 H107 120.9 . . ?
C107 C108 C109 125.4(2) . . ?
C107 C108 H108 117.3 . . ?
C109 C108 H108 117.3 . . ?
C108 C109 C110 116.9(3) . . ?
C108 C109 C122 125.4(2) . . ?
C110 C109 C122 117.7(2) . . ?
C111 C110 C115 117.7(2) . . ?
C111 C110 C109 116.8(2) . . ?
C115 C110 C109 125.5(3) . . ?
C110 C111 C112 124.3(2) . . ?
C110 C111 C106 124.5(2) . . ?
C112 C111 C106 111.3(3) . . ?
C113 C112 C111 117.6(3) . . ?
C113 C112 C85 132.0(3) . . ?
C111 C112 C85 110.4(2) . . ?
C112 C113 C114 117.7(3) . . ?
C112 C113 H113 121.1 . . ?
C114 C113 H113 121.1 . . ?
C113 C114 C115 127.1(2) . . ?
C113 C114 H114 116.4 . . ?
C115 C114 H114 116.4 . . ?
C114 C115 C110 115.5(3) . . ?
C114 C115 C116 126.8(2) . . ?
C110 C115 C116 117.6(2) . . ?
C117 C116 C115 124.2(2) . . ?
C117 C116 C121 116.5(3) . . ?
C115 C116 C121 119.2(2) . . ?
C118 C117 C116 121.0(3) . . ?
C118 C117 C150 115.2(2) . . ?
C116 C117 C150 123.8(3) . . ?
C119 C118 C117 122.5(3) . . ?
C119 C118 H118 118.7 . . ?
C117 C118 H118 118.7 . . ?
C118 C119 C120 119.0(3) . . ?
C118 C119 C127 119.0(3) . . ?
C120 C119 C127 121.9(3) . . ?
C125 C120 C121 120.7(3) . . ?
C125 C120 C119 118.2(3) . . ?
C121 C120 C119 121.1(3) . . ?
C120 C121 C116 119.8(2) . . ?
C120 C121 C122 119.5(2) . . ?
C116 C121 C122 120.7(3) . . ?
C123 C122 C109 124.6(2) . . ?
C123 C122 C121 116.6(3) . . ?
C109 C122 C121 118.8(2) . . ?
C124 C123 C122 121.7(3) . . ?
C124 C123 C204 115.4(3) . . ?
C122 C123 C204 122.9(3) . . ?
C125 C124 C123 120.8(3) . . ?
C125 C124 H124 119.6 . . ?
C123 C124 H124 119.6 . . ?
C124 C125 C120 120.4(3) . . ?
C124 C125 C126 118.6(3) . . ?
C120 C125 C126 121.0(3) . . ?
O3 C126 N2 120.2(3) . . ?
O3 C126 C125 121.0(3) . . ?
N2 C126 C125 118.7(3) . . ?
N2 C126 O3' 112.3(8) . . ?
C125 C126 O3' 115.7(9) . . ?
O4 C127 N2 119.3(3) . . ?
O4 C127 C119 122.7(3) . . ?
N2 C127 C119 118.1(3) . . ?
C129 C128 C133 116.9(3) . . ?
C129 C128 C84 131.4(2) . . ?
C133 C128 C84 111.7(2) . . ?
C130 C129 C128 120.0(2) . . ?
C130 C129 H129 120.0 . . ?
C128 C129 H129 120.0 . . ?
C129 C130 C131 124.9(2) . . ?
C129 C130 H130 117.6 . . ?
C131 C130 H130 117.6 . . ?
C130 C131 C144 126.4(2) . . ?
C130 C131 C132 115.6(3) . . ?
C144 C131 C132 117.9(2) . . ?
C133 C132 C137 118.6(2) . . ?
C133 C132 C131 117.2(2) . . ?
C137 C132 C131 124.1(3) . . ?
C132 C133 C128 125.4(2) . . ?
C132 C133 C134 123.7(2) . . ?
C128 C133 C134 111.0(3) . . ?
C135 C134 C133 117.2(3) . . ?
C135 C134 C85 132.5(2) . . ?
C133 C134 C85 110.3(2) . . ?
C134 C135 C136 119.9(2) . . ?
C134 C135 H135 120.1 . . ?
C136 C135 H135 120.1 . . ?
C135 C136 C137 123.6(3) . . ?
C135 C136 H136 118.2 . . ?
C137 C136 H136 118.2 . . ?
C132 C137 C136 116.9(3) . . ?
C132 C137 C138 118.4(2) . . ?
C136 C137 C138 124.7(2) . . ?
C139 C138 C143 118.4(3) . . ?
C139 C138 C137 123.6(2) . . ?
C143 C138 C137 118.0(2) . . ?
C140 C139 C138 120.5(3) . . ?
C140 C139 C170 114.4(2) . . ?
C138 C139 C170 125.1(3) . . ?
C139 C140 C141 122.6(3) . . ?
C139 C140 H140 118.7 . . ?
C141 C140 H140 118.7 . . ?
C142 C141 C140 118.1(3) . . ?
C142 C141 C149 122.1(3) . . ?
C140 C141 C149 119.7(3) . . ?
C147 C142 C141 117.2(3) . . ?
C147 C142 C143 121.5(3) . . ?
C141 C142 C143 121.3(3) . . ?
C142 C143 C144 118.6(2) . . ?
C142 C143 C138 119.0(2) . . ?
C144 C143 C138 122.3(3) . . ?
C145 C144 C131 123.2(2) . . ?
C145 C144 C143 118.1(3) . . ?
C131 C144 C143 118.6(2) . . ?
C146 C145 C144 119.5(3) . . ?
C146 C145 C242 115.9(2) . . ?
C144 C145 C242 124.6(3) . . ?
C147 C146 C145 123.5(3) . . ?
C147 C146 H146 118.3 . . ?
C145 C146 H146 118.3 . . ?
C146 C147 C142 118.4(3) . . ?
C146 C147 C148 120.1(3) . . ?
C142 C147 C148 121.3(3) . . ?
O5 C148 N3 120.5(4) . . ?
O5 C148 C147 120.8(3) . . ?
N3 C148 C147 118.7(3) . . ?
O6 C149 N3 120.3(4) . . ?
O6 C149 C141 121.5(3) . . ?
N3 C149 C141 118.2(3) . . ?
C151 C150 C155 118.9(3) . . ?
C151 C150 C117 118.8(3) . . ?
C155 C150 C117 122.1(4) . . ?
C150 C151 C152 122.3(4) . . ?
C150 C151 H151 118.8 . . ?
C152 C151 H151 118.8 . . ?
C151 C152 C153 116.9(4) . . ?
C151 C152 C156 120.8(3) . . ?
C153 C152 C156 122.2(3) . . ?
C154 C153 C152 121.8(3) . . ?
C154 C153 H153 119.1 . . ?
C152 C153 H153 119.1 . . ?
C153 C154 C155 119.0(3) . . ?
C153 C154 C200 121.2(3) . . ?
C155 C154 C200 119.8(4) . . ?
C150 C155 C154 121.0(4) . . ?
C150 C155 H155 119.5 . . ?
C154 C155 H155 119.5 . . ?
C157 C156 C161 119.0(4) . . ?
C157 C156 C152 121.6(4) . . ?
C161 C156 C152 119.3(4) . . ?
C156 C157 C158 121.2(4) . . ?
C156 C157 H157 119.4 . . ?
C158 C157 H157 119.4 . . ?
C157 C158 C159 117.8(4) . . ?
C157 C158 C162 121.7(4) . . ?
C159 C158 C162 120.5(4) . . ?
C160 C159 C158 123.0(4) . . ?
C160 C159 H159 118.5 . . ?
C158 C159 H159 118.5 . . ?
C159 C160 C161 119.0(4) . . ?
C159 C160 C36 121.9(4) . . ?
C161 C160 C36 118.9(4) . . ?
C160 C161 C156 119.9(4) . . ?
C160 C161 H161 120.0 . . ?
C156 C161 H161 120.0 . . ?
C167 C162 C163 115.7(3) . . ?
C167 C162 C158 120.4(3) . . ?
C163 C162 C158 123.9(3) . . ?
C164 C163 C162 124.3(3) . . ?
C164 C163 H163 117.8 . . ?
C162 C163 H163 117.8 . . ?
C163 C164 C165 117.8(3) . . ?
C163 C164 C168 122.7(3) . . ?
C165 C164 C168 119.4(3) . . ?
C166 C165 C164 122.4(3) . . ?
C166 C165 H165 118.8 . . ?
C164 C165 H165 118.8 . . ?
C165 C166 C167 116.5(3) . . ?
C165 C166 C40 124.1(3) . . ?
C167 C166 C40 119.3(3) . . ?
C162 C167 C166 123.1(3) . . ?
C162 C167 H167 118.5 . . ?
C166 C167 H167 118.5 . . ?
C173 C168 C169 118.2(3) . . ?
C173 C168 C164 120.6(3) . . ?
C169 C168 C164 121.2(3) . . ?
C170 C169 C168 121.2(3) . . ?
C170 C169 H169 119.4 . . ?
C168 C169 H169 119.4 . . ?
C169 C170 C171 119.6(2) . . ?
C169 C170 C139 122.0(3) . . ?
C171 C170 C139 118.3(3) . . ?
C170 C171 C172 119.2(3) . . ?
C170 C171 H171 120.4 . . ?
C172 C171 H171 120.4 . . ?
C173 C172 C171 119.0(3) . . ?
C173 C172 C174 120.2(2) . . ?
C171 C172 C174 120.8(3) . . ?
C172 C173 C168 122.6(3) . . ?
C172 C173 H173 118.7 . . ?
C168 C173 H173 118.7 . . ?
C179 C174 C175 118.3(3) . . ?
C179 C174 C172 121.7(3) . . ?
C175 C174 C172 119.8(3) . . ?
C176 C175 C174 121.9(3) . . ?
C176 C175 H175 119.1 . . ?
C174 C175 H175 119.1 . . ?
C175 C176 C177 116.9(3) . . ?
C175 C176 C180 121.3(3) . . ?
C177 C176 C180 121.8(3) . . ?
C178 C177 C176 122.1(3) . . ?
C178 C177 H177 119.0 . . ?
C176 C177 H177 119.0 . . ?
C177 C178 C179 117.8(3) . . ?
C177 C178 C44 122.1(3) . . ?
C179 C178 C44 120.1(3) . . ?
C174 C179 C178 123.0(4) . . ?
C174 C179 H179 118.5 . . ?
C178 C179 H179 118.5 . . ?
C181 C180 C185 116.4(3) . . ?
C181 C180 C176 122.7(2) . . ?
C185 C180 C176 120.6(3) . . ?
C182 C181 C180 122.8(2) . . ?
C182 C181 H181 118.6 . . ?
C180 C181 H181 118.6 . . ?
C181 C182 C183 117.3(3) . . ?
C181 C182 C186 121.9(2) . . ?
C183 C182 C186 120.8(3) . . ?
C184 C183 C182 123.0(3) . . ?
C184 C183 H183 118.5 . . ?
C182 C183 H183 118.5 . . ?
C183 C184 C185 118.8(3) . . ?
C183 C184 C48 122.1(3) . . ?
C185 C184 C48 119.1(3) . . ?
C184 C185 C180 121.7(3) . . ?
C184 C185 H185 119.1 . . ?
C180 C185 H185 119.1 . . ?
C187 C186 C191 119.0(3) . . ?
C187 C186 C182 122.4(3) . . ?
C191 C186 C182 118.5(3) . . ?
C186 C187 C188 120.6(3) . . ?
C186 C187 H187 119.7 . . ?
C188 C187 H187 119.7 . . ?
C189 C188 C187 119.5(3) . . ?
C189 C188 C97 119.2(3) . . ?
C187 C188 C97 121.2(3) . . ?
C188 C189 C190 120.6(3) . . ?
C188 C189 H189 119.7 . . ?
C190 C189 H189 119.7 . . ?
C191 C190 C189 119.1(3) . . ?
C191 C190 C192 120.5(3) . . ?
C189 C190 C192 120.3(3) . . ?
C190 C191 C186 121.0(3) . . ?
C190 C191 H191 119.5 . . ?
C186 C191 H191 119.5 . . ?
C193 C192 C197 118.6(3) . . ?
C193 C192 C190 121.0(4) . . ?
C197 C192 C190 120.4(3) . . ?
C192 C193 C194 120.4(4) . . ?
C192 C193 H193 119.8 . . ?
C194 C193 H193 119.8 . . ?
C195 C194 C193 118.4(3) . . ?
C195 C194 C198 121.0(3) . . ?
C193 C194 C198 120.6(4) . . ?
C196 C195 C194 123.0(3) . . ?
C196 C195 H195 118.5 . . ?
C194 C195 H195 118.5 . . ?
C195 C196 C197 116.7(4) . . ?
C195 C196 C52 123.4(3) . . ?
C197 C196 C52 119.9(3) . . ?
C192 C197 C196 123.0(3) . . ?
C192 C197 H197 118.5 . . ?
C196 C197 H197 118.5 . . ?
C199 C198 C203 118.5(3) . . ?
C199 C198 C194 122.2(3) . . ?
C203 C198 C194 119.2(3) . . ?
C200 C199 C198 121.9(3) . . ?
C200 C199 H199 119.0 . . ?
C198 C199 H199 119.0 . . ?
C199 C200 C201 117.7(3) . . ?
C199 C200 C154 122.0(3) . . ?
C201 C200 C154 120.3(3) . . ?
C200 C201 C202 122.1(4) . . ?
C200 C201 H201 119.0 . . ?
C202 C201 H201 119.0 . . ?
C203 C202 C201 118.1(3) . . ?
C203 C202 C56 122.9(3) . . ?
C201 C202 C56 118.9(3) . . ?
C202 C203 C198 121.6(4) . . ?
C202 C203 H203 119.2 . . ?
C198 C203 H203 119.2 . . ?
C205 C204 C209 119.2(3) . . ?
C205 C204 C123 119.7(3) . . ?
C209 C204 C123 121.0(4) . . ?
C204 C205 C206 122.4(3) . . ?
C204 C205 H205 118.8 . . ?
C206 C205 H205 118.8 . . ?
C207 C206 C205 116.4(4) . . ?
C207 C206 C210 122.4(3) . . ?
C205 C206 C210 121.2(3) . . ?
C208 C207 C206 123.6(3) . . ?
C208 C207 H207 118.2 . . ?
C206 C207 H207 118.2 . . ?
C207 C208 C209 118.7(3) . . ?
C207 C208 C254 121.3(3) . . ?
C209 C208 C254 120.0(3) . . ?
C204 C209 C208 119.8(3) . . ?
C204 C209 H209 120.1 . . ?
C208 C209 H209 120.1 . . ?
C211 C210 C215 119.0(4) . . ?
C211 C210 C206 120.5(3) . . ?
C215 C210 C206 120.4(3) . . ?
C210 C211 C212 119.7(3) . . ?
C210 C211 H211 120.1 . . ?
C212 C211 H211 120.1 . . ?
C213 C212 C211 118.9(3) . . ?
C213 C212 C216 120.4(4) . . ?
C211 C212 C216 120.7(3) . . ?
C212 C213 C214 123.3(4) . . ?
C212 C213 H213 118.4 . . ?
C214 C213 H213 118.4 . . ?
C213 C214 C215 115.5(4) . . ?
C213 C214 C60 122.8(4) . . ?
C215 C214 C60 121.6(3) . . ?
C210 C215 C214 123.6(3) . . ?
C210 C215 H215 118.2 . . ?
C214 C215 H215 118.2 . . ?
C221 C216 C217 118.7(3) . . ?
C221 C216 C212 120.5(3) . . ?
C217 C216 C212 120.8(3) . . ?
C218 C217 C216 120.2(3) . . ?
C218 C217 H217 119.9 . . ?
C216 C217 H217 119.9 . . ?
C219 C218 C217 118.0(3) . . ?
C219 C218 C222 121.3(3) . . ?
C217 C218 C222 120.6(2) . . ?
C220 C219 C218 123.2(3) . . ?
C220 C219 H219 118.4 . . ?
C218 C219 H219 118.4 . . ?
C219 C220 C221 118.0(3) . . ?
C219 C220 C64 121.7(3) . . ?
C221 C220 C64 120.2(3) . . ?
C220 C221 C216 121.7(3) . . ?
C220 C221 H221 119.1 . . ?
C216 C221 H221 119.1 . . ?
C227 C222 C223 117.5(3) . . ?
C227 C222 C218 122.7(2) . . ?
C223 C222 C218 119.7(3) . . ?
C224 C223 C222 119.5(3) . . ?
C224 C223 H223 120.2 . . ?
C222 C223 H223 120.2 . . ?
C225 C224 C223 121.6(2) . . ?
C225 C224 C103 118.5(3) . . ?
C223 C224 C103 119.9(3) . . ?
C224 C225 C226 120.3(3) . . ?
C224 C225 H225 119.9 . . ?
C226 C225 H225 119.9 . . ?
C227 C226 C225 116.7(3) . . ?
C227 C226 C228 123.1(2) . . ?
C225 C226 C228 120.2(3) . . ?
C222 C227 C226 124.2(3) . . ?
C222 C227 H227 117.9 . . ?
C226 C227 H227 117.9 . . ?
C233 C228 C229 116.3(3) . . ?
C233 C228 C226 121.8(3) . . ?
C229 C228 C226 121.8(3) . . ?
C230 C229 C228 121.8(3) . . ?
C230 C229 H229 119.1 . . ?
C228 C229 H229 119.1 . . ?
C229 C230 C231 118.5(3) . . ?
C229 C230 C234 120.6(3) . . ?
C231 C230 C234 120.9(3) . . ?
C230 C231 C232 122.1(3) . . ?
C230 C231 H231 119.0 . . ?
C232 C231 H231 119.0 . . ?
C233 C232 C231 116.9(3) . . ?
C233 C232 C68 121.0(3) . . ?
C231 C232 C68 122.1(3) . . ?
C232 C233 C228 124.4(3) . . ?
C232 C233 H233 117.8 . . ?
C228 C233 H233 117.8 . . ?
C235 C234 C239 117.4(3) . . ?
C235 C234 C230 122.7(2) . . ?
C239 C234 C230 119.8(3) . . ?
C234 C235 C236 122.7(3) . . ?
C234 C235 H235 118.7 . . ?
C236 C235 H235 118.7 . . ?
C235 C236 C237 118.9(3) . . ?
C235 C236 C240 120.5(2) . . ?
C237 C236 C240 120.5(3) . . ?
C236 C237 C238 121.4(3) . . ?
C236 C237 H237 119.3 . . ?
C238 C237 H237 119.3 . . ?
C239 C238 C237 117.4(2) . . ?
C239 C238 C72 120.5(3) . . ?
C237 C238 C72 122.1(3) . . ?
C238 C239 C234 122.2(3) . . ?
C238 C239 H239 118.9 . . ?
C234 C239 H239 118.9 . . ?
C245 C240 C241 117.8(3) . . ?
C245 C240 C236 119.3(2) . . ?
C241 C240 C236 122.9(3) . . ?
C242 C241 C240 121.7(3) . . ?
C242 C241 H241 119.1 . . ?
C240 C241 H241 119.1 . . ?
C241 C242 C243 118.8(2) . . ?
C241 C242 C145 121.3(3) . . ?
C243 C242 C145 119.8(3) . . ?
C242 C243 C244 120.9(3) . . ?
C242 C243 H243 119.6 . . ?
C244 C243 H243 119.6 . . ?
C245 C244 C243 118.0(3) . . ?
C245 C244 C246 120.1(2) . . ?
C243 C244 C246 121.9(3) . . ?
C240 C245 C244 122.7(2) . . ?
C240 C245 H245 118.7 . . ?
C244 C245 H245 118.7 . . ?
C251 C246 C247 120.0(3) . . ?
C251 C246 C244 121.6(3) . . ?
C247 C246 C244 118.3(3) . . ?
C248 C247 C246 119.0(3) . . ?
C248 C247 H247 120.5 . . ?
C246 C247 H247 120.5 . . ?
C249 C248 C247 119.3(3) . . ?
C249 C248 C252 121.4(3) . . ?
C247 C248 C252 119.3(3) . . ?
C248 C249 C250 121.9(3) . . ?
C248 C249 H249 119.1 . . ?
C250 C249 H249 119.1 . . ?
C251 C250 C249 117.8(3) . . ?
C251 C250 C76 119.1(3) . . ?
C249 C250 C76 123.1(3) . . ?
C246 C251 C250 122.1(3) . . ?
C246 C251 H251 118.9 . . ?
C250 C251 H251 118.9 . . ?
C257 C252 C253 117.2(3) . . ?
C257 C252 C248 121.9(3) . . ?
C253 C252 C248 120.9(2) . . ?
C254 C253 C252 121.4(3) . . ?
C254 C253 H253 119.3 . . ?
C252 C253 H253 119.3 . . ?
C253 C254 C255 118.1(3) . . ?
C253 C254 C208 121.5(2) . . ?
C255 C254 C208 120.5(3) . . ?
C256 C255 C254 122.1(3) . . ?
C256 C255 H255 119.0 . . ?
C254 C255 H255 119.0 . . ?
C255 C256 C257 118.2(3) . . ?
C255 C256 C80 116.3(3) . . ?
C257 C256 C80 122.7(3) . . ?
C255 C256 C80' 122.0(3) . . ?
C257 C256 C80' 118.0(3) . . ?
C256 C257 C252 123.0(3) . . ?
C256 C257 H257 118.5 . . ?
C252 C257 H257 118.5 . . ?

loop_
_geom_bond_atom_site_label_1
_geom_bond_atom_site_label_2
_geom_bond_distance
_geom_bond_site_symmetry_2
_geom_bond_publ_flag
N1 C1 1.35(2) . ?
N1 C2 1.45(2) . ?
N1 C3 1.49(2) . ?
N2 C126 1.384(4) . ?
N2 C127 1.388(4) . ?
N2 C14 1.444(3) . ?
N3 C149 1.366(4) . ?
N3 C148 1.394(4) . ?
N3 C25 1.497(3) . ?
N1' C2' 1.39(3) . ?
N1' C1' 1.39(2) . ?
N1' C3' 1.43(3) . ?
O1 C1 1.326(15) . ?
O2 C2 1.355(13) . ?
O3 C126 1.235(4) . ?
O4 C127 1.216(3) . ?
O5 C148 1.235(4) . ?
O6 C149 1.227(4) . ?
O1' C1' 1.146(17) . ?
O2' C2' 1.21(2) . ?
O3' C126 1.51(3) . ?
C1 C105 1.503(8) . ?
C2 C99 1.513(8) . ?
C3 C4 1.505(7) . ?
C3 C9 1.5245 . ?
C3 H3 1.0000 . ?
C4 C5 1.537(7) . ?
C4 H4A 0.9900 . ?
C4 H4B 0.9900 . ?
C5 C6 1.5307 . ?
C5 H5A 0.9900 . ?
C5 H5B 0.9900 . ?
C6 C7 1.5286 . ?
C6 H6A 0.9900 . ?
C6 H6B 0.9900 . ?
C7 C8 1.5119 . ?
C7 H7A 0.9900 . ?
C7 H7B 0.9900 . ?
C8 H8A 0.9800 . ?
C8 H8B 0.9800 . ?
C8 H8C 0.9800 . ?
C9 C10 1.543(8) . ?
C9 H9A 0.9900 . ?
C9 H9B 0.9900 . ?
C10 C11 1.508(8) . ?
C10 H10A 0.9900 . ?
C10 H10B 0.9900 . ?
C11 C12 1.5189 . ?
C11 H11A 0.9900 . ?
C11 H11B 0.9900 . ?
C12 C13 1.5463 . ?
C12 H12A 0.9900 . ?
C12 H12B 0.9900 . ?
C13 H13A 0.9800 . ?
C13 H13B 0.9800 . ?
C13 H13C 0.9800 . ?
C14 C20 1.4662 . ?
C14 C15 1.5073 . ?
C14 H14 1.0000 . ?
C15 C16 1.4451 . ?
C15 H15A 0.9900 . ?
C15 H15B 0.9900 . ?
C16 C17 1.5401 . ?
C16 H16A 0.9900 . ?
C16 H16B 0.9900 . ?
C17 C18 1.4556 . ?
C17 H17A 0.9900 . ?
C17 H17B 0.9900 . ?
C18 C19 1.5211 . ?
C18 H18A 0.9900 . ?
C18 H18B 0.9900 . ?
C19 H19A 0.9800 . ?
C19 H19B 0.9800 . ?
C19 H19C 0.9800 . ?
C20 C21 1.5325 . ?
C20 H20A 0.9900 . ?
C20 H20B 0.9900 . ?
C21 C22 1.3869 . ?
C21 H21A 0.9900 . ?
C21 H21B 0.9900 . ?
C22 C23 1.4289 . ?
C22 H22A 0.9900 . ?
C22 H22B 0.9900 . ?
C23 C24 1.5082 . ?
C23 H23A 0.9900 . ?
C23 H23B 0.9900 . ?
C24 H24A 0.9800 . ?
C24 H24B 0.9800 . ?
C24 H24C 0.9800 . ?
C25 C31 1.3776 . ?
C25 C26 1.4583 . ?
C25 H25 1.0000 . ?
C26 C27 1.4600 . ?
C26 H26A 0.9900 . ?
C26 H26B 0.9900 . ?
C27 C28 1.4712 . ?
C27 H27A 0.9900 . ?
C27 H27B 0.9900 . ?
C28 C29 1.4433 . ?
C28 H28A 0.9900 . ?
C28 H28B 0.9900 . ?
C29 C30 1.4133 . ?
C29 H29A 0.9900 . ?
C29 H29B 0.9900 . ?
C30 H30A 0.9800 . ?
C30 H30B 0.9800 . ?
C30 H30C 0.9800 . ?
C31 C32 1.3741 . ?
C31 H31A 0.9900 . ?
C31 H31B 0.9900 . ?
C32 C33 1.4939 . ?
C32 H32A 0.9900 . ?
C32 H32B 0.9900 . ?
C33 C34 1.4744 . ?
C33 H33A 0.9900 . ?
C33 H33B 0.9900 . ?
C34 C35 1.4470 . ?
C34 H34A 0.9900 . ?
C34 H34B 0.9900 . ?
C35 H35A 0.9800 . ?
C35 H35B 0.9800 . ?
C35 H35C 0.9800 . ?
C36 C38 1.4799 . ?
C36 C160 1.502(4) . ?
C36 C37 1.5152 . ?
C36 C39 1.5197 . ?
C37 H37A 0.9800 . ?
C37 H37B 0.9800 . ?
C37 H37C 0.9800 . ?
C38 H38A 0.9800 . ?
C38 H38B 0.9800 . ?
C38 H38C 0.9800 . ?
C39 H39A 0.9800 . ?
C39 H39B 0.9800 . ?
C39 H39C 0.9800 . ?
C40 C43 1.4276 . ?
C40 C42 1.4604 . ?
C40 C166 1.521(4) . ?
C40 C41 1.6092 . ?
C41 H41A 0.9800 . ?
C41 H41B 0.9800 . ?
C41 H41C 0.9800 . ?
C42 H42A 0.9800 . ?
C42 H42B 0.9800 . ?
C42 H42C 0.9800 . ?
C43 H43A 0.9800 . ?
C43 H43B 0.9800 . ?
C43 H43C 0.9800 . ?
C44 C45 1.4884 . ?
C44 C46 1.5229 . ?
C44 C178 1.543(4) . ?
C44 C47 1.5566 . ?
C45 H45A 0.9800 . ?
C45 H45B 0.9800 . ?
C45 H45C 0.9800 . ?
C46 H46A 0.9800 . ?
C46 H46B 0.9800 . ?
C46 H46C 0.9800 . ?
C47 H47A 0.9800 . ?
C47 H47B 0.9800 . ?
C47 H47C 0.9800 . ?
C48 C59' 1.3353 . ?
C48 C50 1.3699 . ?
C48 C49 1.4738 . ?
C48 C50' 1.4935 . ?
C48 C184 1.522(3) . ?
C48 C51' 1.8010 . ?
C48 C51 1.9385 . ?
C49 H49A 0.9800 . ?
C49 H49B 0.9800 . ?
C49 H49C 0.9800 . ?
C50 H50A 0.9800 . ?
C50 H50B 0.9800 . ?
C50 H50C 0.9800 . ?
C51 H51A 0.9800 . ?
C51 H51B 0.9800 . ?
C51 H51C 0.9800 . ?
C52 C196 1.490(4) . ?
C52 C55 1.5375 . ?
C52 C54 1.5419 . ?
C52 C53 1.5461 . ?
C53 H53A 0.9800 . ?
C53 H53B 0.9800 . ?
C53 H53C 0.9800 . ?
C54 H54A 0.9800 . ?
C54 H54B 0.9800 . ?
C54 H54C 0.9800 . ?
C55 H55A 0.9800 . ?
C55 H55B 0.9800 . ?
C55 H55C 0.9800 . ?
C56 C57 1.2375 . ?
C56 C49' 1.4903 . ?
C56 C58' 1.5203 . ?
C56 C58 1.5262 . ?
C56 C202 1.533(3) . ?
C56 C57' 1.6041 . ?
C56 C59 1.7652 . ?
C57 H57A 0.9800 . ?
C57 H57B 0.9800 . ?
C57 H57C 0.9800 . ?
C58 H58A 0.9800 . ?
C58 H58B 0.9800 . ?
C58 H58C 0.9800 . ?
C59 H59A 0.9800 . ?
C59 H59B 0.9800 . ?
C59 H59C 0.9800 . ?
C60 C63 1.4678 . ?
C60 C214 1.482(4) . ?
C60 C61 1.4917 . ?
C60 C62 1.6036 . ?
C61 H61A 0.9800 . ?
C61 H61B 0.9800 . ?
C61 H61C 0.9800 . ?
C62 H62A 0.9800 . ?
C62 H62B 0.9800 . ?
C62 H62C 0.9800 . ?
C63 H63A 0.9800 . ?
C63 H63B 0.9800 . ?
C63 H63C 0.9800 . ?
C64 C66 1.4185 . ?
C64 C65 1.4673 . ?
C64 C220 1.533(3) . ?
C64 C67 1.5973 . ?
C65 H65A 0.9800 . ?
C65 H65B 0.9800 . ?
C65 H65C 0.9800 . ?
C66 H66A 0.9800 . ?
C66 H66B 0.9800 . ?
C66 H66C 0.9800 . ?
C67 H67A 0.9800 . ?
C67 H67B 0.9800 . ?
C67 H67C 0.9800 . ?
C68 C71 1.5183 . ?
C68 C232 1.521(3) . ?
C68 C69 1.5280 . ?
C68 C70 1.5398 . ?
C69 H69A 0.9800 . ?
C69 H69B 0.9800 . ?
C69 H69C 0.9800 . ?
C70 H70A 0.9800 . ?
C70 H70B 0.9800 . ?
C70 H70C 0.9800 . ?
C71 H71A 0.9800 . ?
C71 H71B 0.9800 . ?
C71 H71C 0.9800 . ?
C72 C75' 1.3571 . ?
C72 C73 1.3827 . ?
C72 C74 1.4030 . ?
C72 C238 1.496(3) . ?
C72 C75 1.6895 . ?
C72 C74' 1.7021 . ?
C72 C73' 1.8615 . ?
C73 H73A 0.9800 . ?
C73 H73B 0.9800 . ?
C73 H73C 0.9800 . ?
C74 H74A 0.9800 . ?
C74 H74B 0.9800 . ?
C74 H74C 0.9800 . ?
C75 H75A 0.9800 . ?
C75 H75B 0.9800 . ?
C75 H75C 0.9800 . ?
C76 C77 1.5311 . ?
C76 C78 1.5334 . ?
C76 C79 1.5403 . ?
C76 C250 1.541(4) . ?
C77 H77A 0.9800 . ?
C77 H77B 0.9800 . ?
C77 H77C 0.9800 . ?
C78 H78A 0.9800 . ?
C78 H78B 0.9800 . ?
C78 H78C 0.9800 . ?
C79 H79A 0.9800 . ?
C79 H79B 0.9800 . ?
C79 H79C 0.9800 . ?
C80 C81 1.5343 . ?
C80 C256 1.532(3) . ?
C80 C83 1.6105 . ?
C80 C82 1.6661 . ?
C81 H81A 0.9800 . ?
C81 H81B 0.9800 . ?
C81 H81C 0.9800 . ?
C82 H82A 0.9800 . ?
C82 H82B 0.9800 . ?
C82 H82C 0.9800 . ?
C83 H83A 0.9800 . ?
C83 H83B 0.9800 . ?
C83 H83C 0.9800 . ?
C1' C105 1.487(4) . ?
C2' C99 1.460(4) . ?
C3' C9' 1.4994 . ?
C3' C4' 1.5037 . ?
C3' H3' 1.0000 . ?
C4' C5' 1.5147 . ?
C4' H4'1 0.9900 . ?
C4' H4'2 0.9900 . ?
C5' C6' 1.5285 . ?
C5' H5'1 0.9900 . ?
C5' H5'2 0.9900 . ?
C6' C7' 1.5202 . ?
C6' H6'1 0.9900 . ?
C6' H6'2 0.9900 . ?
C7' C8' 1.4661 . ?
C7' H7'1 0.9900 . ?
C7' H7'2 0.9900 . ?
C8' H8'1 0.9800 . ?
C8' H8'2 0.9800 . ?
C8' H8'3 0.9800 . ?
C9' C10' 1.4993 . ?
C9' H9'1 0.9900 . ?
C9' H9'2 0.9900 . ?
C10' C11' 1.4735 . ?
C10' H10C 0.9900 . ?
C10' H10D 0.9900 . ?
C11' C12' 1.5209 . ?
C11' H11C 0.9900 . ?
C11' H11D 0.9900 . ?
C12' C13' 1.4626 . ?
C12' H12C 0.9900 . ?
C12' H12D 0.9900 . ?
C13' H13D 0.9800 . ?
C13' H13E 0.9800 . ?
C13' H13F 0.9800 . ?
C49' H49D 0.9800 . ?
C49' H49E 0.9800 . ?
C49' H49F 0.9800 . ?
C50' H50D 0.9800 . ?
C50' H50E 0.9800 . ?
C50' H50F 0.9800 . ?
C51' H51D 0.9800 . ?
C51' H51E 0.9800 . ?
C51' H51F 0.9800 . ?
C57' H57D 0.9800 . ?
C57' H57E 0.9800 . ?
C57' H57F 0.9800 . ?
C58' H58D 0.9800 . ?
C58' H58E 0.9800 . ?
C58' H58F 0.9800 . ?
C59' H59D 0.9800 . ?
C59' H59E 0.9800 . ?
C59' H59F 0.9800 . ?
C73' H73D 0.9800 . ?
C73' H73E 0.9800 . ?
C73' H73F 0.9800 . ?
C74' H74D 0.9800 . ?
C74' H74E 0.9800 . ?
C74' H74F 0.9800 . ?
C75' H75D 0.9800 . ?
C75' H75E 0.9800 . ?
C75' H75F 0.9800 . ?
C80' C83' 1.3598 . ?
C80' C81' 1.4929 . ?
C80' C82' 1.5032 . ?
C80' C256 1.625(3) . ?
C81' H81D 0.9800 . ?
C81' H81E 0.9800 . ?
C81' H81F 0.9800 . ?
C82' H82D 0.9800 . ?
C82' H82E 0.9800 . ?
C82' H82F 0.9800 . ?
C83' H83D 0.9800 . ?
C83' H83E 0.9800 . ?
C83' H83F 0.9800 . ?
C84 C128 1.489(4) . ?
C84 C106 1.493(4) . ?
C84 C86 1.515(4) . ?
C84 C85 1.631(3) . ?
C85 C112 1.498(4) . ?
C85 C92 1.506(4) . ?
C85 C134 1.514(4) . ?
C86 C87 1.382(4) . ?
C86 C91 1.402(4) . ?
C87 C88 1.386(4) . ?
C87 H87 0.9500 . ?
C88 C89 1.395(4) . ?
C88 H88 0.9500 . ?
C89 C90 1.437(4) . ?
C89 C102 1.496(4) . ?
C90 C91 1.384(4) . ?
C90 C95 1.450(4) . ?
C91 C92 1.406(4) . ?
C92 C93 1.380(4) . ?
C93 C94 1.367(4) . ?
C93 H93 0.9500 . ?
C94 C95 1.409(4) . ?
C94 H94 0.9500 . ?
C95 C96 1.448(4) . ?
C96 C97 1.413(4) . ?
C96 C101 1.453(4) . ?
C97 C98 1.407(4) . ?
C97 C188 1.499(4) . ?
C98 C99 1.374(4) . ?
C98 H98 0.9500 . ?
C99 C100 1.426(4) . ?
C100 C101 1.396(4) . ?
C100 C105 1.427(4) . ?
C101 C102 1.446(4) . ?
C102 C103 1.389(4) . ?
C103 C104 1.397(4) . ?
C103 C224 1.504(4) . ?
C104 C105 1.374(4) . ?
C104 H104 0.9500 . ?
C106 C107 1.369(4) . ?
C106 C111 1.422(3) . ?
C107 C108 1.390(4) . ?
C107 H107 0.9500 . ?
C108 C109 1.408(4) . ?
C108 H108 0.9500 . ?
C109 C110 1.430(4) . ?
C109 C122 1.454(4) . ?
C110 C111 1.403(4) . ?
C110 C115 1.418(4) . ?
C111 C112 1.415(4) . ?
C112 C113 1.370(3) . ?
C113 C114 1.382(4) . ?
C113 H113 0.9500 . ?
C114 C115 1.390(4) . ?
C114 H114 0.9500 . ?
C115 C116 1.458(4) . ?
C116 C117 1.421(4) . ?
C116 C121 1.468(4) . ?
C117 C118 1.383(4) . ?
C117 C150 1.471(4) . ?
C118 C119 1.375(4) . ?
C118 H118 0.9500 . ?
C119 C120 1.401(4) . ?
C119 C127 1.470(5) . ?
C120 C125 1.388(4) . ?
C120 C121 1.400(4) . ?
C121 C122 1.478(4) . ?
C122 C123 1.399(4) . ?
C123 C124 1.392(4) . ?
C123 C204 1.506(4) . ?
C124 C125 1.378(4) . ?
C124 H124 0.9500 . ?
C125 C126 1.483(5) . ?
C128 C129 1.382(4) . ?
C128 C133 1.409(4) . ?
C129 C130 1.366(4) . ?
C129 H129 0.9500 . ?
C130 C131 1.418(4) . ?
C130 H130 0.9500 . ?
C131 C144 1.451(4) . ?
C131 C132 1.457(3) . ?
C132 C133 1.382(4) . ?
C132 C137 1.403(4) . ?
C133 C134 1.419(4) . ?
C134 C135 1.367(4) . ?
C135 C136 1.380(4) . ?
C135 H135 0.9500 . ?
C136 C137 1.411(4) . ?
C136 H136 0.9500 . ?
C137 C138 1.481(4) . ?
C138 C139 1.419(4) . ?
C138 C143 1.454(4) . ?
C139 C140 1.364(4) . ?
C139 C170 1.497(4) . ?
C140 C141 1.412(4) . ?
C140 H140 0.9500 . ?
C141 C142 1.408(4) . ?
C141 C149 1.468(5) . ?
C142 C147 1.402(4) . ?
C142 C143 1.409(4) . ?
C143 C144 1.451(4) . ?
C144 C145 1.425(4) . ?
C145 C146 1.375(4) . ?
C145 C242 1.487(4) . ?
C146 C147 1.373(4) . ?
C146 H146 0.9500 . ?
C147 C148 1.464(5) . ?
C150 C151 1.377(5) . ?
C150 C155 1.393(5) . ?
C151 C152 1.406(4) . ?
C151 H151 0.9500 . ?
C152 C153 1.427(5) . ?
C152 C156 1.495(5) . ?
C153 C154 1.363(5) . ?
C153 H153 0.9500 . ?
C154 C155 1.414(4) . ?
C154 C200 1.466(5) . ?
C155 H155 0.9500 . ?
C156 C157 1.375(5) . ?
C156 C161 1.416(5) . ?
C157 C158 1.385(5) . ?
C157 H157 0.9500 . ?
C158 C159 1.400(5) . ?
C158 C162 1.479(5) . ?
C159 C160 1.339(5) . ?
C159 H159 0.9500 . ?
C160 C161 1.393(5) . ?
C161 H161 0.9500 . ?
C162 C167 1.375(4) . ?
C162 C163 1.393(4) . ?
C163 C164 1.334(4) . ?
C163 H163 0.9500 . ?
C164 C165 1.396(4) . ?
C164 C168 1.491(4) . ?
C165 C166 1.365(5) . ?
C165 H165 0.9500 . ?
C166 C167 1.411(5) . ?
C167 H167 0.9500 . ?
C168 C173 1.380(4) . ?
C168 C169 1.393(4) . ?
C169 C170 1.385(4) . ?
C169 H169 0.9500 . ?
C170 C171 1.403(4) . ?
C171 C172 1.411(4) . ?
C171 H171 0.9500 . ?
C172 C173 1.372(4) . ?
C172 C174 1.493(4) . ?
C173 H173 0.9500 . ?
C174 C179 1.361(4) . ?
C174 C175 1.392(4) . ?
C175 C176 1.385(4) . ?
C175 H175 0.9500 . ?
C176 C177 1.414(4) . ?
C176 C180 1.468(4) . ?
C177 C178 1.377(5) . ?
C177 H177 0.9500 . ?
C178 C179 1.377(5) . ?
C179 H179 0.9500 . ?
C180 C181 1.407(4) . ?
C180 C185 1.409(4) . ?
C181 C182 1.392(4) . ?
C181 H181 0.9500 . ?
C182 C183 1.392(4) . ?
C182 C186 1.469(4) . ?
C183 C184 1.357(5) . ?
C183 H183 0.9500 . ?
C184 C185 1.400(5) . ?
C185 H185 0.9500 . ?
C186 C187 1.387(4) . ?
C186 C191 1.404(4) . ?
C187 C188 1.404(4) . ?
C187 H187 0.9500 . ?
C188 C189 1.379(4) . ?
C189 C190 1.407(4) . ?
C189 H189 0.9500 . ?
C190 C191 1.383(4) . ?
C190 C192 1.488(4) . ?
C191 H191 0.9500 . ?
C192 C193 1.395(5) . ?
C192 C197 1.395(5) . ?
C193 C194 1.412(5) . ?
C193 H193 0.9500 . ?
C194 C195 1.394(5) . ?
C194 C198 1.485(5) . ?
C195 C196 1.387(5) . ?
C195 H195 0.9500 . ?
C196 C197 1.398(5) . ?
C197 H197 0.9500 . ?
C198 C199 1.389(5) . ?
C198 C203 1.407(4) . ?
C199 C200 1.384(5) . ?
C199 H199 0.9500 . ?
C200 C201 1.396(4) . ?
C201 C202 1.407(5) . ?
C201 H201 0.9500 . ?
C202 C203 1.366(5) . ?
C203 H203 0.9500 . ?
C204 C205 1.381(5) . ?
C204 C209 1.397(5) . ?
C205 C206 1.404(4) . ?
C205 H205 0.9500 . ?
C206 C207 1.388(5) . ?
C206 C210 1.472(5) . ?
C207 C208 1.369(5) . ?
C207 H207 0.9500 . ?
C208 C209 1.408(4) . ?
C208 C254 1.486(5) . ?
C209 H209 0.9500 . ?
C210 C211 1.383(4) . ?
C210 C215 1.387(5) . ?
C211 C212 1.405(5) . ?
C211 H211 0.9500 . ?
C212 C213 1.387(5) . ?
C212 C216 1.496(5) . ?
C213 C214 1.390(5) . ?
C213 H213 0.9500 . ?
C214 C215 1.391(5) . ?
C215 H215 0.9500 . ?
C216 C221 1.390(4) . ?
C216 C217 1.399(4) . ?
C217 C218 1.399(4) . ?
C217 H217 0.9500 . ?
C218 C219 1.388(4) . ?
C218 C222 1.473(4) . ?
C219 C220 1.354(4) . ?
C219 H219 0.9500 . ?
C220 C221 1.387(5) . ?
C221 H221 0.9500 . ?
C222 C227 1.375(4) . ?
C222 C223 1.427(4) . ?
C223 C224 1.390(4) . ?
C223 H223 0.9500 . ?
C224 C225 1.382(4) . ?
C225 C226 1.420(4) . ?
C225 H225 0.9500 . ?
C226 C227 1.404(4) . ?
C226 C228 1.447(4) . ?
C227 H227 0.9500 . ?
C228 C233 1.396(4) . ?
C228 C229 1.409(4) . ?
C229 C230 1.388(4) . ?
C229 H229 0.9500 . ?
C230 C231 1.393(4) . ?
C230 C234 1.477(4) . ?
C231 C232 1.400(4) . ?
C231 H231 0.9500 . ?
C232 C233 1.371(4) . ?
C233 H233 0.9500 . ?
C234 C235 1.376(4) . ?
C234 C239 1.415(4) . ?
C235 C236 1.380(4) . ?
C235 H235 0.9500 . ?
C236 C237 1.386(4) . ?
C236 C240 1.485(4) . ?
C237 C238 1.409(4) . ?
C237 H237 0.9500 . ?
C238 C239 1.391(5) . ?
C239 H239 0.9500 . ?
C240 C245 1.377(4) . ?
C240 C241 1.398(4) . ?
C241 C242 1.388(4) . ?
C241 H241 0.9500 . ?
C242 C243 1.395(4) . ?
C243 C244 1.400(4) . ?
C243 H243 0.9500 . ?
C244 C245 1.393(4) . ?
C244 C246 1.494(4) . ?
C245 H245 0.9500 . ?
C246 C251 1.370(4) . ?
C246 C247 1.413(4) . ?
C247 C248 1.403(4) . ?
C247 H247 0.9500 . ?
C248 C249 1.384(5) . ?
C248 C252 1.483(5) . ?
C249 C250 1.403(5) . ?
C249 H249 0.9500 . ?
C250 C251 1.382(4) . ?
C251 H251 0.9500 . ?
C252 C257 1.394(4) . ?
C252 C253 1.396(4) . ?
C253 C254 1.393(4) . ?
C253 H253 0.9500 . ?
C254 C255 1.398(4) . ?
C255 C256 1.370(5) . ?
C255 H255 0.9500 . ?
C256 C257 1.372(5) . ?
C257 H257 0.9500 . ?
